data_4105652
loop_
_publ_author_name
'Mar\'ia L. Buil'
'Miguel A. Esteruelas'
'Karin Garc\'es'
'Enrique O\~nate'

_publ_contact_author
;
  Dr. Enrique O\~nate Rodr\'iguez
  Departamento de Qu\'imica Inorg\'anica - I.C.M.A.
  Facultad de Ciencias
  Universidad de Zaragoza - C.S.I.C.
  50009 Zaragoza, Spain
;
_publ_contact_author_email enriqueo@posta.unizar.es
_publ_section_title
;
 From Tetrahydroborate- to Aminoborylvinylidene-Osmium Complexes via
 Alkynyl-Aminoboryl Intermediates
;
_journal_name_full 'Journal of the American Chemical Society'
_journal_page_first 2250
_journal_page_last 2263
_journal_paper_doi 10.1021/ja109691v
_journal_volume 133
_journal_year 2011
_chemical_formula_sum 'C31 H53 B N2 O Os P2'
_chemical_formula_weight 732.70
_chemical_name_systematic
; 
 ? 
;
_space_group_IT_number 1
_symmetry_cell_setting triclinic
_symmetry_space_group_name_Hall 'P 1'
_symmetry_space_group_name_H-M 'P 1'
_atom_sites_solution_hydrogens geom
_atom_sites_solution_primary direct
_atom_sites_solution_secondary calc
_audit_creation_method SHELXL-97
_cell_angle_alpha 80.393(2)
_cell_angle_beta 88.068(2)
_cell_angle_gamma 89.455(2)
_cell_formula_units_Z 4
_cell_length_a 10.1135(11)
_cell_length_b 17.243(2)
_cell_length_c 19.003(2)
_cell_measurement_reflns_used 4565
_cell_measurement_temperature 100(2)
_cell_measurement_theta_max 23
_cell_measurement_theta_min 2
_cell_volume 3265.5(6)
_computing_cell_refinement 'SAINT+ v. 6.1 (Bruker AXS, 2000)'
_computing_data_collection 'SMART v. 5.625 (Bruker AXS, 2000)'
_computing_data_reduction 'SAINT+ v. 6.1 (Bruker AXS, 2000)'
_computing_molecular_graphics 'XP, SHELXTL v. 6.1 (Bruker, 2000)'
_computing_publication_material 'XCIF, SHELXTL v. 6.1 (Bruker, 2000)'
_computing_structure_refinement 'SHELXL-97 (Sheldrick, 1997)'
_computing_structure_solution 'SHELXS-97 (Sheldrick, 1990)'
_diffrn_ambient_temperature 100(2)
_diffrn_detector_area_resol_mean 8.26
_diffrn_measured_fraction_theta_full 0.990
_diffrn_measured_fraction_theta_max 0.923
_diffrn_measurement_device_type 'Bruker SMART APEX CCD system'
_diffrn_measurement_method '\w rotations with narrow frames'
_diffrn_radiation_monochromator graphite
_diffrn_radiation_source 'normal-focus sealed tube'
_diffrn_radiation_type MoK\a
_diffrn_radiation_wavelength 0.71073
_diffrn_reflns_av_R_equivalents 0.0666
_diffrn_reflns_av_sigmaI/netI 0.1470
_diffrn_reflns_limit_h_max 13
_diffrn_reflns_limit_h_min -13
_diffrn_reflns_limit_k_max 23
_diffrn_reflns_limit_k_min -23
_diffrn_reflns_limit_l_max 25
_diffrn_reflns_limit_l_min -25
_diffrn_reflns_number 48461
_diffrn_reflns_theta_full 27.50
_diffrn_reflns_theta_max 28.69
_diffrn_reflns_theta_min 1.09
_diffrn_standards_decay_% 'no decay'
_exptl_absorpt_coefficient_mu 4.028
_exptl_absorpt_correction_T_max 0.794
_exptl_absorpt_correction_T_min 0.532
_exptl_absorpt_correction_type multi-scan
_exptl_absorpt_process_details
;
Absorption correction performed with SADABS program. This is based on the
method of Blessing: Blessing, R. H., Acta Crystallogr., Sect. A 1995, 51, 33.

SADABS: Area-Detector Absorption Correction. Bruker-AXS 
within SAINT+ package, v. 6.1 (2000).
;
_exptl_crystal_colour orange
_exptl_crystal_density_diffrn 1.490
_exptl_crystal_description 'irregular block'
_exptl_crystal_F_000 1488
_exptl_crystal_size_max 0.16
_exptl_crystal_size_mid 0.08
_exptl_crystal_size_min 0.06
_refine_diff_density_max 2.670
_refine_diff_density_min -1.657
_refine_diff_density_rms 0.195
_refine_ls_abs_structure_details 'Flack H D (1983), Acta Cryst. A39, 876-881'
_refine_ls_abs_structure_Flack 0.000(7)
_refine_ls_extinction_method none
_refine_ls_goodness_of_fit_ref 0.938
_refine_ls_hydrogen_treatment constr
_refine_ls_matrix_type full
_refine_ls_number_parameters 1359
_refine_ls_number_reflns 29604
_refine_ls_number_restraints 29
_refine_ls_restrained_S_all 0.939
_refine_ls_R_factor_all 0.0946
_refine_ls_R_factor_gt 0.0580
_refine_ls_shift/su_max 0.037
_refine_ls_shift/su_mean 0.001
_refine_ls_structure_factor_coef Fsqd
_refine_ls_weighting_details 'calc w=1/[\s^2^(Fo^2^)+(0.0437P)^2^+2.7151P] where P=(Fo^2^+2Fc^2^)/3'
_refine_ls_weighting_scheme calc
_refine_ls_wR_factor_gt 0.1096
_refine_ls_wR_factor_ref 0.1300
_reflns_number_gt 21841
_reflns_number_total 29604
_reflns_threshold_expression >2sigma(I)
_cod_data_source_file ja109691v_si_001_2.cif
_cod_data_source_block mae447bs
_cod_original_cell_volume 3265.6(6)
_cod_database_code 4105652

loop_
_symmetry_equiv_pos_as_xyz
'x, y, z'

loop_
_atom_site_label
_atom_site_type_symbol
_atom_site_fract_x
_atom_site_fract_y
_atom_site_fract_z
_atom_site_U_iso_or_equiv
_atom_site_adp_type
_atom_site_occupancy
_atom_site_symmetry_multiplicity
_atom_site_calc_flag
_atom_site_refinement_flags
_atom_site_disorder_assembly
_atom_site_disorder_group
Os1 Os 0.28075(4) 0.37312(2) 0.86829(2) 0.01773(10) Uani 1 1 d . . .
Os2 Os 0.19347(4) 0.51840(2) 0.33162(2) 0.01981(11) Uani 1 1 d . . .
Os3 Os 0.67263(4) 0.88573(2) 0.73211(2) 0.01841(10) Uani 1 1 d . . .
Os4 Os 0.79979(4) 0.03291(2) 0.18820(2) 0.01794(10) Uani 1 1 d . . .
P1 P 0.4419(3) 0.39476(17) 0.95036(17) 0.0206(7) Uani 1 1 d . . .
P2 P 0.1507(3) 0.32298(17) 0.78297(17) 0.0210(7) Uani 1 1 d . . .
P3 P 0.3285(3) 0.58181(18) 0.40465(17) 0.0206(7) Uani 1 1 d . . .
P4 P 0.0449(3) 0.48343(17) 0.24767(17) 0.0193(7) Uani 1 1 d . . .
P5 P 0.8203(3) 0.82507(18) 0.65767(17) 0.0226(7) Uani 1 1 d . . .
P6 P 0.5077(3) 0.91466(17) 0.81674(17) 0.0206(7) Uani 1 1 d . . .
P7 P 0.9656(3) 0.00474(17) 0.10587(16) 0.0185(7) Uani 1 1 d . . .
P8 P 0.6625(3) 0.08374(18) 0.27518(18) 0.0257(8) Uani 1 1 d . F .
N1 N 0.2346(10) 0.5404(5) 0.8118(5) 0.024(2) Uani 1 1 d . . .
H01 H 0.1987 0.5876 0.8058 0.028 Uiso 1 1 calc R . .
N2 N 0.0844(9) 0.4966(5) 0.9190(5) 0.025(2) Uani 1 1 d . . .
H02 H 0.0522 0.4540 0.9458 0.030 Uiso 1 1 calc R . .
N3 N 0.0747(11) 0.4099(5) 0.4530(6) 0.033(3) Uani 1 1 d . . .
H03 H 0.0573 0.3664 0.4832 0.039 Uiso 1 1 calc R . .
N4 N 0.2658(14) 0.3453(6) 0.4045(6) 0.049(4) Uani 1 1 d D . .
H04A H 0.3404 0.3502 0.3789 0.059 Uiso 0.60 1 calc PR A 1
H04B H 0.3092 0.3487 0.3632 0.059 Uiso 0.40 1 calc PR A 2
N5 N 0.5715(9) 0.9993(5) 0.6128(5) 0.023(2) Uani 1 1 d . . .
H05 H 0.5586 1.0441 0.5841 0.027 Uiso 1 1 calc R . .
N6 N 0.7562(12) 1.0582(5) 0.6669(6) 0.034(3) Uani 1 1 d D . .
H06A H 0.8156 1.0528 0.7002 0.040 Uiso 0.60 1 calc PR B 1
H06B H 0.8271 1.0467 0.6923 0.040 Uiso 0.40 1 calc PR B 2
N7 N 0.7636(10) -0.1341(6) 0.2465(6) 0.030(3) Uani 1 1 d . . .
H07 H 0.7329 -0.1824 0.2524 0.036 Uiso 1 1 calc R . .
N8 N 0.6226(10) -0.0975(5) 0.1412(6) 0.033(3) Uani 1 1 d . . .
H08 H 0.5905 -0.0571 0.1121 0.040 Uiso 1 1 calc R . .
O1 O 0.0764(8) 0.3079(5) 0.9832(4) 0.0279(19) Uani 1 1 d . . .
O2 O 0.4202(9) 0.4481(6) 0.2552(6) 0.052(3) Uani 1 1 d U . .
O3 O 0.8819(9) 0.9520(6) 0.8155(5) 0.043(3) Uani 1 1 d . . .
O4 O 0.5989(9) 0.0994(5) 0.0798(5) 0.031(2) Uani 1 1 d . . .
B1 B 0.1856(15) 0.4803(7) 0.8672(8) 0.026(3) Uani 1 1 d . . .
B2 B 0.1840(15) 0.4133(8) 0.3999(9) 0.030(4) Uani 1 1 d . C .
B3 B 0.6708(15) 0.9917(8) 0.6662(8) 0.025(3) Uani 1 1 d U D .
B4 B 0.7129(15) -0.0762(8) 0.1905(8) 0.023(3) Uani 1 1 d . . .
C1 C 0.3401(11) 0.5236(6) 0.7671(6) 0.023(3) Uani 1 1 d . . .
C2 C 0.3904(12) 0.4457(6) 0.7827(6) 0.024(3) Uani 1 1 d . . .
C3 C 0.5068(13) 0.4295(8) 0.7425(7) 0.030(3) Uani 1 1 d . . .
H3 H 0.5474 0.3792 0.7525 0.036 Uiso 1 1 calc R . .
C4 C 0.5614(13) 0.4864(8) 0.6889(7) 0.035(3) Uani 1 1 d . . .
H4 H 0.6366 0.4735 0.6618 0.042 Uiso 1 1 calc R . .
C5 C 0.5082(13) 0.5609(7) 0.6744(7) 0.034(3) Uani 1 1 d U . .
H5 H 0.5474 0.5995 0.6384 0.041 Uiso 1 1 calc R . .
C6 C 0.3962(12) 0.5791(7) 0.7133(6) 0.027(3) Uani 1 1 d . . .
H6 H 0.3578 0.6301 0.7029 0.033 Uiso 1 1 calc R . .
C7 C 0.0272(12) 0.5671(7) 0.9350(6) 0.023(3) Uani 1 1 d . . .
C8 C -0.0921(12) 0.5621(7) 0.9746(6) 0.023(3) Uani 1 1 d . . .
H8 H -0.1355 0.5128 0.9863 0.028 Uiso 1 1 calc R . .
C9 C -0.1486(13) 0.6284(8) 0.9971(7) 0.036(3) Uani 1 1 d . . .
H9 H -0.2273 0.6233 1.0263 0.043 Uiso 1 1 calc R . .
C10 C -0.0915(13) 0.7002(7) 0.9776(7) 0.035(3) Uani 1 1 d . . .
H10 H -0.1316 0.7455 0.9918 0.042 Uiso 1 1 calc R . .
C11 C 0.0267(13) 0.7070(7) 0.9365(7) 0.034(3) Uani 1 1 d . . .
H11 H 0.0664 0.7571 0.9222 0.041 Uiso 1 1 calc R . .
C12 C 0.0858(13) 0.6405(7) 0.9167(7) 0.029(3) Uani 1 1 d . . .
H12 H 0.1676 0.6453 0.8902 0.035 Uiso 1 1 calc R . .
C13 C 0.1619(13) 0.3294(7) 0.9398(6) 0.026(3) Uani 1 1 d . . .
C14 C 0.5883(11) 0.3370(7) 0.9271(6) 0.023(3) Uani 1 1 d . . .
H14 H 0.6286 0.3692 0.8831 0.028 Uiso 1 1 calc R . .
C15 C 0.7009(12) 0.3256(8) 0.9814(7) 0.038(3) Uani 1 1 d . . .
H15A H 0.6725 0.2881 1.0237 0.056 Uiso 1 1 calc R . .
H15B H 0.7211 0.3762 0.9956 0.056 Uiso 1 1 calc R . .
H15C H 0.7800 0.3053 0.9593 0.056 Uiso 1 1 calc R . .
C16 C 0.5480(12) 0.2590(7) 0.9037(7) 0.032(3) Uani 1 1 d . . .
H16A H 0.6237 0.2375 0.8796 0.048 Uiso 1 1 calc R . .
H16B H 0.4747 0.2688 0.8709 0.048 Uiso 1 1 calc R . .
H16C H 0.5201 0.2211 0.9458 0.048 Uiso 1 1 calc R . .
C17 C 0.3891(12) 0.3591(7) 1.0453(6) 0.026(3) Uani 1 1 d . . .
H17 H 0.2976 0.3804 1.0503 0.031 Uiso 1 1 calc R . .
C18 C 0.3743(13) 0.2699(7) 1.0632(7) 0.032(3) Uani 1 1 d . . .
H18A H 0.4620 0.2454 1.0690 0.048 Uiso 1 1 calc R . .
H18B H 0.3297 0.2508 1.0245 0.048 Uiso 1 1 calc R . .
H18C H 0.3217 0.2561 1.1078 0.048 Uiso 1 1 calc R . .
C19 C 0.4689(13) 0.3891(8) 1.1044(7) 0.038(3) Uani 1 1 d . . .
H19A H 0.4360 0.3634 1.1516 0.057 Uiso 1 1 calc R . .
H19B H 0.4577 0.4462 1.1004 0.057 Uiso 1 1 calc R . .
H19C H 0.5628 0.3766 1.0984 0.057 Uiso 1 1 calc R . .
C20 C 0.5161(12) 0.4945(7) 0.9553(7) 0.028(3) Uani 1 1 d . . .
H20 H 0.5767 0.4865 0.9964 0.034 Uiso 1 1 calc R . .
C21 C 0.4054(13) 0.5498(7) 0.9737(7) 0.032(3) Uani 1 1 d . . .
H21A H 0.4442 0.5957 0.9894 0.047 Uiso 1 1 calc R . .
H21B H 0.3480 0.5219 1.0122 0.047 Uiso 1 1 calc R . .
H21C H 0.3532 0.5672 0.9314 0.047 Uiso 1 1 calc R . .
C22 C 0.5990(13) 0.5301(7) 0.8897(7) 0.031(3) Uani 1 1 d . . .
H22A H 0.5421 0.5421 0.8485 0.046 Uiso 1 1 calc R . .
H22B H 0.6678 0.4926 0.8800 0.046 Uiso 1 1 calc R . .
H22C H 0.6405 0.5786 0.8985 0.046 Uiso 1 1 calc R . .
C23 C 0.0882(13) 0.2220(7) 0.8214(7) 0.029(3) Uani 1 1 d . . .
H23 H 0.0216 0.2305 0.8595 0.035 Uiso 1 1 calc R . .
C24 C 0.1934(13) 0.1710(7) 0.8599(6) 0.032(3) Uani 1 1 d . . .
H24A H 0.1527 0.1238 0.8878 0.048 Uiso 1 1 calc R . .
H24B H 0.2383 0.2004 0.8920 0.048 Uiso 1 1 calc R . .
H24C H 0.2579 0.1556 0.8250 0.048 Uiso 1 1 calc R . .
C25 C 0.0136(17) 0.1768(8) 0.7718(7) 0.048(4) Uani 1 1 d . . .
H25A H 0.0715 0.1697 0.7310 0.072 Uiso 1 1 calc R . .
H25B H -0.0653 0.2067 0.7548 0.072 Uiso 1 1 calc R . .
H25C H -0.0130 0.1252 0.7982 0.072 Uiso 1 1 calc R . .
C26 C -0.0032(13) 0.3746(8) 0.7481(7) 0.036(3) Uani 1 1 d . . .
H26 H -0.0414 0.3428 0.7143 0.044 Uiso 1 1 calc R . .
C27 C -0.1089(13) 0.3777(8) 0.8093(7) 0.041(4) Uani 1 1 d . . .
H27A H -0.0748 0.4088 0.8434 0.061 Uiso 1 1 calc R . .
H27B H -0.1280 0.3242 0.8339 0.061 Uiso 1 1 calc R . .
H27C H -0.1902 0.4020 0.7892 0.061 Uiso 1 1 calc R . .
C28 C 0.0253(13) 0.4566(7) 0.7058(7) 0.034(3) Uani 1 1 d . . .
H28A H -0.0538 0.4770 0.6805 0.052 Uiso 1 1 calc R . .
H28B H 0.0986 0.4535 0.6713 0.052 Uiso 1 1 calc R . .
H28C H 0.0494 0.4919 0.7388 0.052 Uiso 1 1 calc R . .
C29 C 0.2422(13) 0.3148(6) 0.6977(6) 0.024(3) Uani 1 1 d . . .
H29 H 0.2832 0.3677 0.6819 0.029 Uiso 1 1 calc R . .
C30 C 0.3585(13) 0.2576(8) 0.7077(7) 0.036(3) Uani 1 1 d . . .
H30A H 0.3255 0.2035 0.7156 0.054 Uiso 1 1 calc R . .
H30B H 0.4081 0.2663 0.7491 0.054 Uiso 1 1 calc R . .
H30C H 0.4167 0.2662 0.6649 0.054 Uiso 1 1 calc R . .
C31 C 0.1647(14) 0.2991(7) 0.6341(6) 0.035(3) Uani 1 1 d . . .
H31A H 0.2253 0.2993 0.5927 0.052 Uiso 1 1 calc R . .
H31B H 0.0975 0.3402 0.6228 0.052 Uiso 1 1 calc R . .
H31C H 0.1216 0.2477 0.6459 0.052 Uiso 1 1 calc R . .
C32 C -0.0003(12) 0.4774(6) 0.4539(6) 0.024(3) Uani 1 1 d . . .
C33 C 0.0303(13) 0.5401(6) 0.3993(6) 0.021(3) Uani 1 1 d . . .
C34 C -0.0471(11) 0.6079(6) 0.4002(6) 0.021(3) Uani 1 1 d . . .
H34 H -0.0309 0.6524 0.3643 0.026 Uiso 1 1 calc R . .
C35 C -0.1465(12) 0.6124(8) 0.4514(6) 0.031(3) Uani 1 1 d . . .
H35 H -0.1983 0.6590 0.4489 0.037 Uiso 1 1 calc R . .
C36 C -0.1709(14) 0.5514(10) 0.5050(7) 0.045(4) Uani 1 1 d . . .
H36 H -0.2366 0.5559 0.5410 0.054 Uiso 1 1 calc R . .
C37 C -0.0985(13) 0.4823(8) 0.5065(7) 0.035(3) Uani 1 1 d . . .
H37 H -0.1157 0.4386 0.5432 0.041 Uiso 1 1 calc R . .
C38A C 0.2389(16) 0.2678(6) 0.4475(8) 0.027(4) Uiso 0.60 1 d PGD C 1
C39A C 0.3525(13) 0.2267(10) 0.4709(10) 0.069(8) Uiso 0.60 1 d PG C 1
H39A H 0.4370 0.2500 0.4598 0.082 Uiso 0.60 1 calc PR C 1
C40A C 0.3424(15) 0.1515(10) 0.5105(10) 0.085(11) Uiso 0.60 1 d PG C 1
H40A H 0.4200 0.1234 0.5265 0.102 Uiso 0.60 1 calc PR C 1
C41A C 0.2188(19) 0.1173(7) 0.5268(9) 0.050(6) Uiso 0.60 1 d PG C 1
H41A H 0.2119 0.0659 0.5539 0.060 Uiso 0.60 1 calc PR C 1
C42A C 0.1052(14) 0.1584(8) 0.5034(9) 0.050(7) Uiso 0.60 1 d PG C 1
H42A H 0.0207 0.1351 0.5145 0.060 Uiso 0.60 1 calc PR C 1
C43A C 0.1153(14) 0.2337(8) 0.4637(8) 0.044(6) Uiso 0.60 1 d PG C 1
H43A H 0.0377 0.2618 0.4477 0.053 Uiso 0.60 1 calc PR C 1
C38B C 0.307(2) 0.2758(8) 0.4460(10) 0.027(7) Uiso 0.40 1 d PGD C 2
C39B C 0.4099(18) 0.2543(9) 0.4919(11) 0.037(8) Uiso 0.40 1 d PG C 2
H39B H 0.4832 0.2884 0.4916 0.045 Uiso 0.40 1 calc PR C 2
C40B C 0.4057(19) 0.1829(10) 0.5383(10) 0.034(8) Uiso 0.40 1 d PG C 2
H40B H 0.4761 0.1682 0.5697 0.041 Uiso 0.40 1 calc PR C 2
C41B C 0.298(2) 0.1330(9) 0.5388(10) 0.036(8) Uiso 0.40 1 d PG C 2
H41B H 0.2956 0.0842 0.5705 0.044 Uiso 0.40 1 calc PR C 2
C42B C 0.195(2) 0.1545(11) 0.4928(12) 0.049(10) Uiso 0.40 1 d PG C 2
H42B H 0.1222 0.1204 0.4931 0.059 Uiso 0.40 1 calc PR C 2
C43B C 0.1997(19) 0.2259(12) 0.4464(11) 0.035(8) Uiso 0.40 1 d PG C 2
H43B H 0.1293 0.2406 0.4150 0.042 Uiso 0.40 1 calc PR C 2
C44 C 0.3318(15) 0.4796(9) 0.2833(8) 0.043(4) Uani 1 1 d . . .
C45 C 0.2846(12) 0.6867(7) 0.3779(6) 0.023(3) Uani 1 1 d . . .
H45 H 0.1969 0.6938 0.4020 0.028 Uiso 1 1 calc R . .
C46 C 0.3765(13) 0.7464(7) 0.4013(6) 0.028(3) Uani 1 1 d . . .
H46A H 0.4656 0.7406 0.3808 0.042 Uiso 1 1 calc R . .
H46B H 0.3796 0.7373 0.4535 0.042 Uiso 1 1 calc R . .
H46C H 0.3435 0.7997 0.3845 0.042 Uiso 1 1 calc R . .
C47 C 0.2613(13) 0.7046(7) 0.2988(7) 0.032(3) Uani 1 1 d . . .
H47A H 0.2140 0.7547 0.2876 0.048 Uiso 1 1 calc R . .
H47B H 0.2083 0.6625 0.2851 0.048 Uiso 1 1 calc R . .
H47C H 0.3465 0.7080 0.2724 0.048 Uiso 1 1 calc R . .
C48 C 0.5129(12) 0.5770(7) 0.3912(6) 0.025(3) Uani 1 1 d . . .
H48 H 0.5531 0.6091 0.4241 0.030 Uiso 1 1 calc R . .
C49 C 0.5628(12) 0.6087(8) 0.3170(7) 0.033(3) Uani 1 1 d . . .
H49A H 0.6596 0.6047 0.3146 0.050 Uiso 1 1 calc R . .
H49B H 0.5363 0.6639 0.3044 0.050 Uiso 1 1 calc R . .
H49C H 0.5253 0.5782 0.2834 0.050 Uiso 1 1 calc R . .
C50 C 0.5647(14) 0.4902(8) 0.4123(8) 0.044(4) Uani 1 1 d . . .
H50A H 0.5435 0.4599 0.3749 0.067 Uiso 1 1 calc R . .
H50B H 0.5220 0.4660 0.4576 0.067 Uiso 1 1 calc R . .
H50C H 0.6607 0.4906 0.4174 0.067 Uiso 1 1 calc R . .
C51 C 0.3146(12) 0.5690(7) 0.5043(7) 0.028(3) Uani 1 1 d . . .
H51 H 0.3975 0.5912 0.5200 0.034 Uiso 1 1 calc R . .
C52 C 0.3093(15) 0.4815(8) 0.5412(8) 0.041(4) Uani 1 1 d . . .
H52A H 0.3385 0.4772 0.5904 0.062 Uiso 1 1 calc R . .
H52B H 0.3676 0.4499 0.5149 0.062 Uiso 1 1 calc R . .
H52C H 0.2184 0.4622 0.5417 0.062 Uiso 1 1 calc R . .
C53 C 0.1994(12) 0.6139(8) 0.5340(6) 0.032(3) Uani 1 1 d . . .
H53A H 0.1153 0.5934 0.5207 0.047 Uiso 1 1 calc R . .
H53B H 0.2062 0.6699 0.5140 0.047 Uiso 1 1 calc R . .
H53C H 0.2031 0.6069 0.5861 0.047 Uiso 1 1 calc R . .
C54 C 0.0212(12) 0.5674(7) 0.1733(6) 0.027(3) Uani 1 1 d . . .
H54 H -0.0400 0.5497 0.1390 0.032 Uiso 1 1 calc R . .
C55 C 0.1495(14) 0.5911(7) 0.1334(7) 0.038(3) Uani 1 1 d . . .
H55A H 0.1331 0.6339 0.0937 0.057 Uiso 1 1 calc R . .
H55B H 0.1876 0.5459 0.1147 0.057 Uiso 1 1 calc R . .
H55C H 0.2115 0.6090 0.1658 0.057 Uiso 1 1 calc R . .
C56 C -0.0437(12) 0.6376(7) 0.2008(7) 0.027(3) Uani 1 1 d . . .
H56A H 0.0197 0.6615 0.2286 0.041 Uiso 1 1 calc R . .
H56B H -0.1214 0.6197 0.2312 0.041 Uiso 1 1 calc R . .
H56C H -0.0710 0.6766 0.1602 0.041 Uiso 1 1 calc R . .
C57 C 0.1087(11) 0.4071(7) 0.1963(6) 0.023(3) Uani 1 1 d . . .
H57 H 0.1971 0.4265 0.1760 0.027 Uiso 1 1 calc R . .
C58 C 0.1365(14) 0.3265(8) 0.2452(8) 0.042(4) Uani 1 1 d . . .
H58A H 0.0589 0.2926 0.2470 0.063 Uiso 1 1 calc R . .
H58B H 0.1549 0.3356 0.2934 0.063 Uiso 1 1 calc R . .
H58C H 0.2131 0.3010 0.2256 0.063 Uiso 1 1 calc R . .
C59 C 0.0298(13) 0.3941(8) 0.1326(7) 0.036(3) Uani 1 1 d . . .
H59A H 0.0755 0.3554 0.1079 0.054 Uiso 1 1 calc R . .
H59B H 0.0214 0.4439 0.0996 0.054 Uiso 1 1 calc R . .
H59C H -0.0585 0.3745 0.1491 0.054 Uiso 1 1 calc R . .
C60 C -0.1286(11) 0.4596(7) 0.2790(6) 0.026(3) Uani 1 1 d . . .
H60 H -0.1535 0.4999 0.3093 0.031 Uiso 1 1 calc R . .
C61 C -0.2341(13) 0.4657(7) 0.2243(7) 0.035(3) Uani 1 1 d . . .
H61A H -0.2165 0.4271 0.1926 0.052 Uiso 1 1 calc R . .
H61B H -0.2337 0.5188 0.1961 0.052 Uiso 1 1 calc R . .
H61C H -0.3208 0.4553 0.2485 0.052 Uiso 1 1 calc R . .
C62 C -0.1423(13) 0.3808(6) 0.3291(7) 0.031(3) Uani 1 1 d . . .
H62A H -0.2335 0.3746 0.3482 0.046 Uiso 1 1 calc R . .
H62B H -0.0819 0.3792 0.3686 0.046 Uiso 1 1 calc R . .
H62C H -0.1203 0.3379 0.3027 0.046 Uiso 1 1 calc R . .
C63 C 0.4961(12) 0.9324(7) 0.6082(6) 0.028(3) Uani 1 1 d . . .
C64 C 0.5217(12) 0.8661(6) 0.6618(6) 0.020(3) Uani 1 1 d . . .
C65 C 0.4450(11) 0.7979(6) 0.6597(6) 0.020(2) Uani 1 1 d . . .
H65 H 0.4560 0.7530 0.6956 0.024 Uiso 1 1 calc R . .
C66 C 0.3533(13) 0.7948(7) 0.6063(7) 0.034(3) Uani 1 1 d . . .
H66 H 0.3047 0.7481 0.6055 0.041 Uiso 1 1 calc R . .
C67 C 0.3343(13) 0.8619(8) 0.5538(7) 0.033(3) Uani 1 1 d . . .
H67 H 0.2728 0.8609 0.5173 0.040 Uiso 1 1 calc R . .
C68 C 0.4063(12) 0.9293(7) 0.5563(6) 0.030(3) Uani 1 1 d . . .
H68 H 0.3932 0.9745 0.5211 0.036 Uiso 1 1 calc R . .
C69A C 0.7551(16) 1.1306(7) 0.6204(8) 0.042(8) Uiso 0.60 1 d PGD D 1
C70A C 0.8714(13) 1.1617(9) 0.5865(9) 0.052(7) Uiso 0.60 1 d PG D 1
H70A H 0.9518 1.1328 0.5930 0.062 Uiso 0.60 1 calc PR D 1
C71A C 0.8701(14) 1.2349(9) 0.5429(9) 0.058(7) Uiso 0.60 1 d PG D 1
H71A H 0.9496 1.2562 0.5197 0.069 Uiso 0.60 1 calc PR D 1
C72A C 0.7524(17) 1.2771(7) 0.5333(9) 0.057(8) Uiso 0.60 1 d PG D 1
H72A H 0.7515 1.3272 0.5036 0.068 Uiso 0.60 1 calc PR D 1
C73A C 0.6361(14) 1.2461(8) 0.5673(9) 0.051(7) Uiso 0.60 1 d PG D 1
H73A H 0.5557 1.2749 0.5607 0.061 Uiso 0.60 1 calc PR D 1
C74A C 0.6374(13) 1.1728(8) 0.6108(8) 0.037(5) Uiso 0.60 1 d PG D 1
H74A H 0.5579 1.1516 0.6340 0.045 Uiso 0.60 1 calc PR D 1
C69B C 0.748(2) 1.1400(7) 0.6341(10) 0.023(8) Uiso 0.40 1 d PGD D 2
C70B C 0.768(2) 1.1513(9) 0.5604(10) 0.028(7) Uiso 0.40 1 d PG D 2
H70B H 0.7864 1.1075 0.5371 0.034 Uiso 0.40 1 calc PR D 2
C71B C 0.761(2) 1.2265(12) 0.5207(8) 0.053(10) Uiso 0.40 1 d PG D 2
H71B H 0.7747 1.2342 0.4703 0.063 Uiso 0.40 1 calc PR D 2
C72B C 0.734(2) 1.2905(8) 0.5548(10) 0.032(8) Uiso 0.40 1 d PG D 2
H72B H 0.7296 1.3420 0.5277 0.038 Uiso 0.40 1 calc PR D 2
C73B C 0.714(2) 1.2793(8) 0.6285(11) 0.055(10) Uiso 0.40 1 d PG D 2
H73B H 0.6962 1.3230 0.6518 0.066 Uiso 0.40 1 calc PR D 2
C74B C 0.721(2) 1.2040(11) 0.6682(8) 0.031(7) Uiso 0.40 1 d PG D 2
H74B H 0.7079 1.1963 0.7186 0.037 Uiso 0.40 1 calc PR D 2
C75 C 0.7993(15) 0.9213(7) 0.7847(7) 0.035(3) Uani 1 1 d . . .
C76 C 0.7754(13) 0.7197(7) 0.6823(6) 0.024(3) Uani 1 1 d . . .
H76 H 0.6915 0.7133 0.6575 0.029 Uiso 1 1 calc R . .
C77 C 0.8754(14) 0.6613(8) 0.6563(8) 0.039(3) Uani 1 1 d . . .
H77A H 0.9643 0.6725 0.6708 0.059 Uiso 1 1 calc R . .
H77B H 0.8744 0.6671 0.6041 0.059 Uiso 1 1 calc R . .
H77C H 0.8507 0.6074 0.6775 0.059 Uiso 1 1 calc R . .
C78 C 0.7404(15) 0.7006(8) 0.7624(7) 0.041(4) Uani 1 1 d . . .
H78A H 0.6898 0.6516 0.7724 0.062 Uiso 1 1 calc R . .
H78B H 0.6872 0.7435 0.7766 0.062 Uiso 1 1 calc R . .
H78C H 0.8219 0.6944 0.7893 0.062 Uiso 1 1 calc R . .
C79 C 1.0019(13) 0.8281(7) 0.6714(7) 0.031(3) Uani 1 1 d . . .
H79 H 1.0470 0.7960 0.6383 0.037 Uiso 1 1 calc R . .
C80 C 1.0395(13) 0.7944(8) 0.7465(7) 0.038(3) Uani 1 1 d . . .
H80A H 1.1359 0.7956 0.7499 0.057 Uiso 1 1 calc R . .
H80B H 1.0087 0.7399 0.7584 0.057 Uiso 1 1 calc R . .
H80C H 0.9983 0.8257 0.7799 0.057 Uiso 1 1 calc R . .
C81 C 1.0585(13) 0.9127(8) 0.6540(7) 0.034(3) Uani 1 1 d . . .
H81A H 1.0099 0.9467 0.6825 0.051 Uiso 1 1 calc R . .
H81B H 1.0490 0.9332 0.6031 0.051 Uiso 1 1 calc R . .
H81C H 1.1523 0.9117 0.6654 0.051 Uiso 1 1 calc R . .
C82 C 0.8200(12) 0.8407(7) 0.5584(6) 0.026(3) Uani 1 1 d . . .
H82 H 0.9056 0.8182 0.5429 0.032 Uiso 1 1 calc R . .
C83 C 0.8212(14) 0.9288(7) 0.5232(7) 0.038(3) Uani 1 1 d . . .
H83A H 0.8607 0.9339 0.4748 0.057 Uiso 1 1 calc R . .
H83B H 0.8734 0.9589 0.5517 0.057 Uiso 1 1 calc R . .
H83C H 0.7304 0.9491 0.5208 0.057 Uiso 1 1 calc R . .
C84 C 0.7124(13) 0.7984(7) 0.5258(6) 0.032(3) Uani 1 1 d . . .
H84A H 0.6254 0.8163 0.5410 0.048 Uiso 1 1 calc R . .
H84B H 0.7207 0.7415 0.5418 0.048 Uiso 1 1 calc R . .
H84C H 0.7217 0.8100 0.4736 0.048 Uiso 1 1 calc R . .
C85 C 0.4782(12) 0.8269(7) 0.8863(6) 0.026(3) Uani 1 1 d . . .
H85 H 0.4148 0.8435 0.9226 0.032 Uiso 1 1 calc R . .
C86 C 0.6042(13) 0.7977(7) 0.9260(7) 0.035(3) Uani 1 1 d . . .
H86A H 0.5825 0.7526 0.9631 0.052 Uiso 1 1 calc R . .
H86B H 0.6402 0.8401 0.9480 0.052 Uiso 1 1 calc R . .
H86C H 0.6700 0.7818 0.8921 0.052 Uiso 1 1 calc R . .
C87 C 0.4127(13) 0.7579(7) 0.8581(7) 0.036(3) Uani 1 1 d . . .
H87A H 0.4753 0.7363 0.8259 0.054 Uiso 1 1 calc R . .
H87B H 0.3335 0.7770 0.8321 0.054 Uiso 1 1 calc R . .
H87C H 0.3878 0.7169 0.8984 0.054 Uiso 1 1 calc R . .
C88 C 0.5601(13) 0.9880(7) 0.8708(7) 0.029(3) Uani 1 1 d . . .
H88 H 0.6452 0.9675 0.8922 0.035 Uiso 1 1 calc R . .
C89 C 0.4660(13) 1.0002(8) 0.9355(7) 0.039(3) Uani 1 1 d . . .
H89A H 0.4995 1.0433 0.9576 0.058 Uiso 1 1 calc R . .
H89B H 0.4630 0.9518 0.9708 0.058 Uiso 1 1 calc R . .
H89C H 0.3768 1.0133 0.9185 0.058 Uiso 1 1 calc R . .
C90 C 0.5920(15) 1.0686(8) 0.8275(8) 0.043(4) Uani 1 1 d . . .
H90A H 0.5098 1.0983 0.8173 0.065 Uiso 1 1 calc R . .
H90B H 0.6376 1.0622 0.7825 0.065 Uiso 1 1 calc R . .
H90C H 0.6493 1.0973 0.8549 0.065 Uiso 1 1 calc R . .
C91 C 0.3382(11) 0.9365(6) 0.7842(6) 0.022(2) Uani 1 1 d . . .
H91 H 0.3206 0.8979 0.7519 0.027 Uiso 1 1 calc R . .
C92 C 0.2221(12) 0.9283(7) 0.8402(6) 0.029(3) Uani 1 1 d . . .
H92A H 0.2263 0.9707 0.8684 0.043 Uiso 1 1 calc R . .
H92B H 0.2285 0.8774 0.8718 0.043 Uiso 1 1 calc R . .
H92C H 0.1380 0.9315 0.8157 0.043 Uiso 1 1 calc R . .
C93 C 0.3305(11) 1.0197(6) 0.7370(6) 0.023(3) Uani 1 1 d . . .
H93A H 0.2453 1.0259 0.7136 0.034 Uiso 1 1 calc R . .
H93B H 0.4025 1.0253 0.7007 0.034 Uiso 1 1 calc R . .
H93C H 0.3390 1.0602 0.7671 0.034 Uiso 1 1 calc R . .
C94 C 0.8595(13) -0.1160(6) 0.2914(6) 0.026(3) Uani 1 1 d . . .
C95 C 0.9069(12) -0.0369(7) 0.2728(6) 0.024(3) Uani 1 1 d . . .
C96 C 1.0169(12) -0.0200(7) 0.3128(6) 0.025(3) Uani 1 1 d . . .
H96 H 1.0553 0.0308 0.3025 0.030 Uiso 1 1 calc R . .
C97 C 1.0702(14) -0.0755(8) 0.3665(7) 0.035(3) Uani 1 1 d . . .
H97 H 1.1443 -0.0620 0.3914 0.042 Uiso 1 1 calc R . .
C98 C 1.0172(13) -0.1487(8) 0.3837(7) 0.036(3) Uani 1 1 d . . .
H98 H 1.0521 -0.1854 0.4216 0.043 Uiso 1 1 calc R . .
C99 C 0.9117(14) -0.1697(6) 0.3458(6) 0.030(3) Uani 1 1 d . . .
H99 H 0.8754 -0.2210 0.3572 0.036 Uiso 1 1 calc R . .
C100 C 0.5748(11) -0.1703(6) 0.1299(6) 0.022(3) Uani 1 1 d . . .
C101 C 0.4497(11) -0.1782(7) 0.1055(7) 0.029(3) Uani 1 1 d . . .
H101 H 0.3947 -0.1330 0.0951 0.035 Uiso 1 1 calc R . .
C102 C 0.4024(12) -0.2507(7) 0.0957(7) 0.030(3) Uani 1 1 d . . .
H102 H 0.3162 -0.2539 0.0780 0.036 Uiso 1 1 calc R . .
C103 C 0.4777(12) -0.3186(7) 0.1110(6) 0.027(3) Uani 1 1 d . . .
H103 H 0.4446 -0.3683 0.1050 0.033 Uiso 1 1 calc R . .
C104 C 0.6035(12) -0.3106(6) 0.1355(7) 0.027(3) Uani 1 1 d . . .
H104 H 0.6573 -0.3562 0.1469 0.033 Uiso 1 1 calc R . .
C105 C 0.6531(13) -0.2388(7) 0.1440(7) 0.031(3) Uani 1 1 d . . .
H105 H 0.7410 -0.2354 0.1594 0.038 Uiso 1 1 calc R . .
C106 C 0.6824(13) 0.0782(6) 0.1197(7) 0.028(3) Uani 1 1 d . . .
C107 C 1.1154(11) 0.0545(6) 0.1302(6) 0.023(3) Uani 1 1 d . . .
H107 H 1.1495 0.0200 0.1734 0.028 Uiso 1 1 calc R . .
C108 C 1.2305(13) 0.0640(8) 0.0751(8) 0.039(3) Uani 1 1 d . . .
H10A H 1.2025 0.0973 0.0311 0.058 Uiso 1 1 calc R . .
H10B H 1.2572 0.0122 0.0647 0.058 Uiso 1 1 calc R . .
H10C H 1.3053 0.0886 0.0942 0.058 Uiso 1 1 calc R . .
C109 C 1.0764(12) 0.1329(7) 0.1544(7) 0.029(3) Uani 1 1 d . . .
H10D H 1.0713 0.1745 0.1126 0.044 Uiso 1 1 calc R . .
H10E H 1.1430 0.1468 0.1864 0.044 Uiso 1 1 calc R . .
H10F H 0.9900 0.1273 0.1797 0.044 Uiso 1 1 calc R . .
C110 C 0.9379(12) 0.0412(7) 0.0106(6) 0.026(3) Uani 1 1 d . . .
H110 H 1.0194 0.0290 -0.0168 0.031 Uiso 1 1 calc R . .
C111 C 0.9157(13) 0.1312(6) -0.0065(6) 0.028(3) Uani 1 1 d . . .
H11A H 0.8979 0.1465 -0.0573 0.043 Uiso 1 1 calc R . .
H11B H 0.9951 0.1583 0.0048 0.043 Uiso 1 1 calc R . .
H11C H 0.8401 0.1458 0.0222 0.043 Uiso 1 1 calc R . .
C112 C 0.8235(14) 0.0006(7) -0.0172(7) 0.034(3) Uani 1 1 d . . .
H11D H 0.7400 0.0188 0.0022 0.051 Uiso 1 1 calc R . .
H11E H 0.8318 -0.0564 -0.0023 0.051 Uiso 1 1 calc R . .
H11F H 0.8246 0.0130 -0.0694 0.051 Uiso 1 1 calc R . .
C113 C 1.0167(12) -0.1010(7) 0.1041(7) 0.028(3) Uani 1 1 d . . .
H113 H 0.9332 -0.1323 0.1110 0.034 Uiso 1 1 calc R . .
C114 C 1.0836(13) -0.1187(7) 0.0338(6) 0.032(3) Uani 1 1 d . . .
H11G H 1.1706 -0.0935 0.0268 0.048 Uiso 1 1 calc R . .
H11H H 1.0282 -0.0981 -0.0065 0.048 Uiso 1 1 calc R . .
H11I H 1.0943 -0.1757 0.0367 0.048 Uiso 1 1 calc R . .
C115 C 1.1031(14) -0.1344(7) 0.1669(7) 0.039(4) Uani 1 1 d . . .
H11J H 1.1068 -0.1918 0.1716 0.059 Uiso 1 1 calc R . .
H11K H 1.0649 -0.1198 0.2110 0.059 Uiso 1 1 calc R . .
H11L H 1.1926 -0.1129 0.1582 0.059 Uiso 1 1 calc R . .
C116 C 0.6115(14) 0.1869(8) 0.2397(7) 0.038(3) Uani 1 1 d . . .
H116 H 0.5480 0.1833 0.2011 0.045 Uiso 1 1 calc R . .
C117 C 0.7303(13) 0.2355(7) 0.2032(7) 0.036(3) Uani 1 1 d . . .
H11M H 0.6978 0.2831 0.1731 0.054 Uiso 1 1 calc R . .
H11N H 0.7816 0.2039 0.1736 0.054 Uiso 1 1 calc R . .
H11O H 0.7867 0.2501 0.2398 0.054 Uiso 1 1 calc R . .
C118 C 0.5384(19) 0.2349(8) 0.2932(8) 0.061(5) Uani 1 1 d . . .
H11P H 0.6002 0.2454 0.3290 0.092 Uiso 1 1 calc R . .
H11Q H 0.4635 0.2044 0.3169 0.092 Uiso 1 1 calc R . .
H11R H 0.5061 0.2849 0.2668 0.092 Uiso 1 1 calc R . .
C119 C 0.7419(15) 0.0861(8) 0.3637(6) 0.043(4) Uani 1 1 d D . .
H119 H 0.7818 0.0327 0.3774 0.051 Uiso 0.60 1 calc PR E 1
H130 H 0.7815 0.0326 0.3777 0.051 Uiso 0.40 1 calc PR E 2
C120 C 0.8575(15) 0.1423(8) 0.3556(7) 0.042(4) Uani 1 1 d . F .
H12A H 0.8246 0.1961 0.3542 0.063 Uiso 1 1 calc R . .
H12B H 0.9074 0.1387 0.3111 0.063 Uiso 1 1 calc R . .
H12C H 0.9153 0.1284 0.3961 0.063 Uiso 1 1 calc R . .
C121 C 0.672(2) 0.1041(15) 0.4324(10) 0.033(6) Uiso 0.60 1 d PD F 1
H12D H 0.7328 0.0936 0.4720 0.050 Uiso 0.60 1 calc PR F 1
H12E H 0.5937 0.0707 0.4436 0.050 Uiso 0.60 1 calc PR F 1
H12F H 0.6449 0.1595 0.4255 0.050 Uiso 0.60 1 calc PR F 1
C125 C 0.631(3) 0.092(2) 0.4207(16) 0.034(9) Uiso 0.40 1 d PD F 2
H12G H 0.6656 0.0749 0.4684 0.051 Uiso 0.40 1 calc PR F 2
H12H H 0.5568 0.0589 0.4133 0.051 Uiso 0.40 1 calc PR F 2
H12I H 0.6012 0.1471 0.4165 0.051 Uiso 0.40 1 calc PR F 2
C122 C 0.5062(14) 0.0360(6) 0.3096(8) 0.047(4) Uani 1 1 d D . .
H122 H 0.4635 0.0697 0.3420 0.056 Uiso 0.60 1 calc PR F 1
H126 H 0.4640 0.0630 0.3473 0.056 Uiso 0.40 1 calc PR F 2
C123 C 0.4126(15) 0.0357(10) 0.2467(9) 0.062(5) Uani 1 1 d . F .
H12P H 0.4611 0.0171 0.2072 0.093 Uiso 1 1 calc R . .
H12Q H 0.3797 0.0892 0.2306 0.093 Uiso 1 1 calc R . .
H12R H 0.3378 0.0007 0.2625 0.093 Uiso 1 1 calc R . .
C124 C 0.535(2) -0.0452(8) 0.3560(10) 0.022(5) Uiso 0.60 1 d PD F 1
H12J H 0.4557 -0.0635 0.3849 0.034 Uiso 0.60 1 calc PR F 1
H12K H 0.6079 -0.0399 0.3876 0.034 Uiso 0.60 1 calc PR F 1
H12L H 0.5596 -0.0833 0.3249 0.034 Uiso 0.60 1 calc PR F 1
C126 C 0.504(3) -0.0537(8) 0.3322(17) 0.022(7) Uiso 0.40 1 d PD F 2
H12M H 0.4207 -0.0692 0.3588 0.034 Uiso 0.40 1 calc PR F 2
H12N H 0.5786 -0.0703 0.3627 0.034 Uiso 0.40 1 calc PR F 2
H12O H 0.5101 -0.0789 0.2897 0.034 Uiso 0.40 1 calc PR F 2

loop_
_atom_site_aniso_label
_atom_site_aniso_U_11
_atom_site_aniso_U_22
_atom_site_aniso_U_33
_atom_site_aniso_U_23
_atom_site_aniso_U_13
_atom_site_aniso_U_12
Os1 0.0196(3) 0.0124(2) 0.0205(2) -0.00164(17) 0.00430(19) 0.00140(17)
Os2 0.0193(3) 0.0174(2) 0.0241(3) -0.00753(18) -0.00161(19) 0.00446(18)
Os3 0.0180(2) 0.0155(2) 0.0216(2) -0.00364(18) 0.00448(19) -0.00049(17)
Os4 0.0168(2) 0.0129(2) 0.0231(2) -0.00057(17) 0.00216(19) 0.00005(17)
P1 0.0236(18) 0.0147(14) 0.0221(17) 0.0002(12) 0.0024(13) 0.0022(12)
P2 0.0229(18) 0.0182(15) 0.0207(16) -0.0010(12) 0.0027(13) 0.0011(12)
P3 0.0197(17) 0.0213(15) 0.0217(16) -0.0067(12) -0.0003(13) 0.0011(12)
P4 0.0180(17) 0.0174(14) 0.0228(17) -0.0050(12) 0.0017(13) 0.0014(12)
P5 0.0225(18) 0.0222(15) 0.0227(17) -0.0037(13) 0.0047(13) 0.0033(13)
P6 0.0204(18) 0.0179(15) 0.0244(17) -0.0067(13) 0.0015(13) -0.0010(12)
P7 0.0187(17) 0.0175(14) 0.0189(16) -0.0022(12) 0.0027(13) -0.0014(12)
P8 0.0261(19) 0.0196(15) 0.0282(18) 0.0030(13) 0.0083(15) 0.0041(13)
N1 0.020(6) 0.020(5) 0.024(6) 0.013(4) 0.008(4) 0.004(4)
N2 0.025(6) 0.007(4) 0.040(6) 0.004(4) 0.006(5) 0.007(4)
N3 0.045(7) 0.010(5) 0.040(6) 0.007(4) -0.013(5) -0.004(4)
N4 0.086(11) 0.032(6) 0.035(7) -0.017(5) -0.030(7) 0.030(7)
N5 0.026(6) 0.012(4) 0.029(5) -0.004(4) 0.012(4) 0.006(4)
N6 0.041(8) 0.016(5) 0.040(7) 0.005(5) 0.006(6) -0.004(5)
N7 0.028(6) 0.021(5) 0.038(6) 0.002(5) 0.007(5) 0.003(4)
N8 0.024(6) 0.016(5) 0.059(8) -0.002(5) 0.003(5) 0.000(4)
O1 0.031(5) 0.025(4) 0.029(5) -0.009(4) 0.004(4) -0.006(4)
O2 0.030(5) 0.072(6) 0.069(6) -0.053(5) 0.000(5) 0.017(4)
O3 0.018(5) 0.057(6) 0.062(7) -0.035(5) 0.000(5) -0.004(4)
O4 0.030(5) 0.025(4) 0.037(5) -0.003(4) -0.014(4) 0.009(4)
B1 0.032(9) 0.011(6) 0.034(8) -0.007(6) 0.000(7) 0.001(5)
B2 0.030(9) 0.019(7) 0.047(10) -0.022(7) -0.025(7) 0.013(6)
B3 0.024(6) 0.021(6) 0.027(6) 0.001(5) 0.015(5) -0.009(5)
B4 0.027(8) 0.017(6) 0.026(8) -0.002(5) -0.002(6) 0.004(5)
C1 0.023(7) 0.017(5) 0.031(7) -0.009(5) -0.008(5) -0.001(5)
C2 0.024(7) 0.016(5) 0.032(7) -0.009(5) 0.004(5) -0.012(5)
C3 0.029(8) 0.032(7) 0.027(7) 0.000(6) 0.009(6) -0.004(6)
C4 0.027(8) 0.041(8) 0.035(8) 0.000(6) 0.003(6) -0.009(6)
C5 0.037(6) 0.028(6) 0.030(6) 0.015(5) 0.006(5) -0.019(5)
C6 0.027(7) 0.018(6) 0.031(7) 0.010(5) 0.011(6) -0.012(5)
C7 0.020(6) 0.022(6) 0.029(7) -0.011(5) -0.002(5) 0.007(5)
C8 0.029(7) 0.023(6) 0.020(6) -0.009(5) 0.003(5) 0.002(5)
C9 0.034(8) 0.045(8) 0.033(7) -0.022(6) 0.003(6) 0.019(6)
C10 0.033(8) 0.026(7) 0.049(9) -0.017(6) -0.012(7) 0.018(6)
C11 0.050(9) 0.019(6) 0.037(7) -0.016(5) -0.015(6) 0.021(6)
C12 0.031(7) 0.022(6) 0.035(7) -0.009(5) 0.007(6) 0.012(5)
C13 0.038(8) 0.022(6) 0.019(6) -0.007(5) 0.003(6) 0.008(5)
C14 0.023(7) 0.028(6) 0.019(6) -0.005(5) 0.006(5) 0.006(5)
C15 0.021(7) 0.038(7) 0.048(9) 0.012(6) -0.008(6) 0.008(6)
C16 0.026(7) 0.020(6) 0.052(9) -0.011(6) 0.003(6) 0.005(5)
C17 0.027(7) 0.026(6) 0.026(7) -0.009(5) 0.001(5) 0.004(5)
C18 0.033(8) 0.022(6) 0.037(8) 0.004(5) 0.004(6) 0.004(5)
C19 0.031(8) 0.049(8) 0.031(7) 0.000(6) 0.004(6) -0.005(6)
C20 0.020(7) 0.028(6) 0.039(8) -0.015(6) -0.003(6) 0.000(5)
C21 0.031(8) 0.025(7) 0.040(8) -0.010(6) -0.014(6) -0.003(5)
C22 0.030(7) 0.026(6) 0.033(7) 0.006(5) -0.008(6) -0.014(5)
C23 0.032(8) 0.022(6) 0.033(7) -0.007(5) 0.015(6) -0.003(5)
C24 0.049(9) 0.024(6) 0.023(7) -0.007(5) 0.004(6) 0.001(6)
C25 0.076(12) 0.037(8) 0.031(8) 0.001(6) -0.011(8) -0.024(8)
C26 0.028(8) 0.047(8) 0.035(8) -0.008(6) -0.003(6) 0.008(6)
C27 0.033(8) 0.051(9) 0.041(8) -0.019(7) -0.003(6) 0.019(7)
C28 0.034(8) 0.023(6) 0.047(9) -0.003(6) -0.023(7) 0.008(5)
C29 0.040(8) 0.014(5) 0.019(6) -0.005(4) 0.002(5) -0.005(5)
C30 0.034(8) 0.045(8) 0.030(7) -0.014(6) 0.004(6) 0.014(6)
C31 0.054(9) 0.027(7) 0.023(7) -0.007(5) 0.001(6) 0.001(6)
C32 0.029(7) 0.016(5) 0.025(7) 0.001(5) -0.010(5) -0.007(5)
C33 0.037(8) 0.013(5) 0.015(6) -0.004(4) -0.002(5) -0.010(5)
C34 0.021(7) 0.011(5) 0.032(7) -0.005(5) 0.009(5) -0.004(4)
C35 0.028(7) 0.045(8) 0.022(6) -0.014(6) 0.006(5) -0.006(6)
C36 0.034(9) 0.082(12) 0.023(7) -0.021(7) 0.006(6) -0.016(8)
C37 0.035(8) 0.044(8) 0.024(7) -0.003(6) -0.008(6) -0.020(6)
C44 0.050(10) 0.051(9) 0.037(8) -0.033(7) 0.000(7) -0.005(7)
C45 0.016(6) 0.025(6) 0.029(7) -0.009(5) -0.004(5) 0.004(5)
C46 0.041(8) 0.021(6) 0.022(6) -0.004(5) 0.004(6) -0.010(5)
C47 0.033(8) 0.026(6) 0.036(8) -0.004(6) 0.004(6) 0.006(6)
C48 0.032(7) 0.022(6) 0.021(6) -0.003(5) 0.004(5) -0.010(5)
C49 0.019(7) 0.051(8) 0.033(7) -0.022(6) 0.005(5) 0.002(6)
C50 0.034(9) 0.038(8) 0.066(11) -0.020(8) -0.016(8) 0.018(7)
C51 0.019(7) 0.032(7) 0.036(7) -0.009(6) -0.010(6) -0.005(5)
C52 0.052(10) 0.027(7) 0.045(9) -0.007(6) -0.009(7) 0.000(7)
C53 0.026(7) 0.050(8) 0.021(7) -0.014(6) 0.009(5) -0.019(6)
C54 0.030(7) 0.027(6) 0.023(6) -0.001(5) 0.002(5) -0.008(5)
C55 0.044(9) 0.029(7) 0.038(8) -0.002(6) 0.011(7) -0.011(6)
C56 0.026(7) 0.026(6) 0.030(7) -0.005(5) 0.004(5) 0.000(5)
C57 0.014(6) 0.033(6) 0.025(6) -0.015(5) -0.004(5) 0.005(5)
C58 0.035(8) 0.049(8) 0.048(9) -0.025(7) -0.014(7) 0.019(7)
C59 0.035(8) 0.041(8) 0.039(8) -0.023(6) -0.010(6) 0.004(6)
C60 0.020(7) 0.030(6) 0.031(7) -0.015(5) -0.003(5) 0.002(5)
C61 0.033(8) 0.014(5) 0.059(9) -0.014(6) 0.003(7) 0.009(5)
C62 0.038(8) 0.011(5) 0.042(8) -0.003(5) -0.003(6) -0.009(5)
C63 0.026(7) 0.036(7) 0.024(7) -0.012(5) 0.003(5) 0.017(6)
C64 0.036(7) 0.007(5) 0.018(6) -0.002(4) 0.006(5) 0.001(5)
C65 0.026(7) 0.014(5) 0.019(6) -0.001(4) -0.001(5) 0.005(4)
C66 0.035(8) 0.030(7) 0.042(8) -0.017(6) -0.011(6) 0.007(6)
C67 0.032(8) 0.045(8) 0.028(7) -0.020(6) -0.011(6) 0.014(6)
C68 0.036(8) 0.033(7) 0.020(6) -0.008(5) 0.008(5) 0.019(6)
C75 0.046(9) 0.021(6) 0.036(8) 0.001(6) -0.004(7) 0.006(6)
C76 0.034(8) 0.020(6) 0.018(6) -0.003(5) 0.003(5) -0.004(5)
C77 0.044(9) 0.030(7) 0.045(9) -0.010(6) -0.007(7) 0.015(6)
C78 0.050(10) 0.038(8) 0.031(8) 0.004(6) 0.008(7) -0.004(7)
C79 0.034(8) 0.025(6) 0.032(7) -0.007(5) 0.009(6) 0.003(5)
C80 0.028(8) 0.041(8) 0.043(8) -0.004(6) 0.001(6) 0.005(6)
C81 0.025(7) 0.039(8) 0.034(8) 0.002(6) 0.011(6) -0.008(6)
C82 0.026(7) 0.025(6) 0.029(7) -0.009(5) 0.006(5) 0.007(5)
C83 0.048(9) 0.031(7) 0.028(7) 0.011(6) 0.010(6) 0.008(6)
C84 0.047(9) 0.028(7) 0.022(7) -0.009(5) -0.002(6) 0.020(6)
C85 0.018(6) 0.030(6) 0.031(7) -0.003(5) -0.005(5) 0.003(5)
C86 0.029(8) 0.028(7) 0.045(8) 0.003(6) 0.002(6) -0.005(6)
C87 0.035(8) 0.021(6) 0.048(8) 0.006(6) -0.001(6) -0.008(5)
C88 0.030(7) 0.022(6) 0.037(7) -0.008(5) 0.001(6) -0.005(5)
C89 0.027(8) 0.056(9) 0.041(8) -0.030(7) 0.005(6) 0.000(6)
C90 0.042(9) 0.038(8) 0.053(10) -0.016(7) -0.002(7) -0.005(7)
C91 0.019(6) 0.023(6) 0.024(6) -0.006(5) -0.001(5) 0.004(5)
C92 0.029(7) 0.036(7) 0.020(6) -0.001(5) 0.006(5) -0.005(5)
C93 0.014(6) 0.028(6) 0.028(6) -0.010(5) 0.001(5) 0.010(5)
C94 0.037(8) 0.021(6) 0.021(6) -0.008(5) 0.008(5) 0.008(5)
C95 0.029(7) 0.022(6) 0.022(6) -0.003(5) -0.002(5) 0.011(5)
C96 0.031(8) 0.023(6) 0.018(6) 0.000(5) 0.010(5) 0.004(5)
C97 0.036(8) 0.045(8) 0.021(7) 0.004(6) -0.002(6) 0.029(6)
C98 0.038(8) 0.036(7) 0.030(7) -0.001(6) 0.007(6) 0.019(6)
C99 0.049(9) 0.011(5) 0.028(7) 0.003(5) 0.014(6) 0.013(5)
C100 0.018(6) 0.016(5) 0.035(7) -0.008(5) 0.000(5) 0.001(4)
C101 0.009(6) 0.029(6) 0.049(8) -0.005(6) -0.001(5) 0.009(5)
C102 0.020(7) 0.032(7) 0.039(8) -0.008(6) 0.006(6) -0.005(5)
C103 0.020(7) 0.029(6) 0.033(7) -0.009(5) 0.018(5) -0.006(5)
C104 0.034(8) 0.008(5) 0.041(7) -0.008(5) 0.012(6) -0.004(5)
C105 0.033(8) 0.024(6) 0.038(8) -0.007(5) 0.002(6) -0.007(5)
C106 0.037(8) 0.012(5) 0.036(7) -0.009(5) 0.002(6) -0.003(5)
C107 0.019(6) 0.017(5) 0.036(7) -0.008(5) 0.003(5) -0.010(4)
C108 0.022(7) 0.044(8) 0.052(9) -0.014(7) 0.013(7) -0.010(6)
C109 0.027(7) 0.032(7) 0.029(7) -0.008(5) 0.013(5) -0.006(5)
C110 0.035(7) 0.024(6) 0.020(6) -0.008(5) 0.002(5) -0.001(5)
C111 0.042(8) 0.015(6) 0.026(7) 0.004(5) 0.001(6) -0.003(5)
C112 0.047(9) 0.025(6) 0.033(7) -0.008(6) -0.006(6) -0.012(6)
C113 0.022(7) 0.025(6) 0.039(8) -0.011(5) 0.009(6) -0.003(5)
C114 0.044(8) 0.028(6) 0.024(6) -0.010(5) 0.011(6) 0.010(6)
C115 0.053(10) 0.017(6) 0.043(8) 0.006(5) 0.010(7) 0.017(6)
C116 0.033(8) 0.044(8) 0.035(8) -0.005(6) 0.002(6) 0.014(6)
C117 0.040(9) 0.028(7) 0.042(8) -0.014(6) -0.002(7) 0.005(6)
C118 0.121(16) 0.023(7) 0.038(9) -0.004(6) 0.003(9) 0.022(9)
C119 0.077(12) 0.026(7) 0.020(7) 0.007(5) 0.004(7) 0.022(7)
C120 0.060(11) 0.035(7) 0.035(8) -0.012(6) -0.017(7) 0.017(7)
C122 0.034(9) 0.025(7) 0.078(11) -0.004(7) 0.019(8) -0.006(6)
C123 0.027(9) 0.072(12) 0.086(14) -0.011(10) 0.023(9) 0.001(8)

loop_
_atom_type_symbol
_atom_type_description
_atom_type_scat_dispersion_real
_atom_type_scat_dispersion_imag
_atom_type_scat_source
C C 0.0033 0.0016 'International Tables Vol C Tables 4.2.6.8 and 6.1.1.4'
H H 0.0000 0.0000 'International Tables Vol C Tables 4.2.6.8 and 6.1.1.4'
B B 0.0013 0.0007 'International Tables Vol C Tables 4.2.6.8 and 6.1.1.4'
N N 0.0061 0.0033 'International Tables Vol C Tables 4.2.6.8 and 6.1.1.4'
O O 0.0106 0.0060 'International Tables Vol C Tables 4.2.6.8 and 6.1.1.4'
P P 0.1023 0.0942 'International Tables Vol C Tables 4.2.6.8 and 6.1.1.4'
Os Os -1.2165 7.6030 'International Tables Vol C Tables 4.2.6.8 and 6.1.1.4'

loop_
_geom_angle_atom_site_label_1
_geom_angle_atom_site_label_2
_geom_angle_atom_site_label_3
_geom_angle
C13 Os1 B1 88.5(5)
C13 Os1 C2 167.5(5)
B1 Os1 C2 79.3(5)
C13 Os1 P1 93.1(4)
B1 Os1 P1 95.4(4)
C2 Os1 P1 90.5(3)
C13 Os1 P2 89.2(4)
B1 Os1 P2 98.8(4)
C2 Os1 P2 90.2(3)
P1 Os1 P2 165.74(10)
C44 Os2 B2 89.1(7)
C44 Os2 C33 168.5(6)
B2 Os2 C33 79.5(5)
C44 Os2 P3 95.1(4)
B2 Os2 P3 95.5(4)
C33 Os2 P3 87.4(3)
C44 Os2 P4 89.9(4)
B2 Os2 P4 96.1(4)
C33 Os2 P4 90.0(3)
P3 Os2 P4 167.49(10)
C75 Os3 B3 90.1(6)
C75 Os3 C64 169.5(5)
B3 Os3 C64 79.6(5)
C75 Os3 P5 96.3(4)
B3 Os3 P5 94.9(4)
C64 Os3 P5 86.7(3)
C75 Os3 P6 89.6(5)
B3 Os3 P6 97.6(4)
C64 Os3 P6 89.8(3)
P5 Os3 P6 166.11(11)
C106 Os4 B4 90.3(5)
C106 Os4 C95 168.9(5)
B4 Os4 C95 79.5(5)
C106 Os4 P7 95.6(4)
B4 Os4 P7 91.4(4)
C95 Os4 P7 89.1(3)
C106 Os4 P8 87.7(4)
B4 Os4 P8 100.5(4)
C95 Os4 P8 89.9(3)
P7 Os4 P8 167.73(11)
C14 P1 C17 109.1(5)
C14 P1 C20 102.6(5)
C17 P1 C20 102.2(5)
C14 P1 Os1 104.6(4)
C17 P1 Os1 113.0(4)
C20 P1 Os1 124.3(4)
C29 P2 C26 100.6(6)
C29 P2 C23 107.1(5)
C26 P2 C23 102.4(6)
C29 P2 Os1 114.0(4)
C26 P2 Os1 121.3(4)
C23 P2 Os1 110.1(4)
C45 P3 C51 102.3(5)
C45 P3 C48 105.3(5)
C51 P3 C48 100.3(5)
C45 P3 Os2 102.7(4)
C51 P3 Os2 125.2(4)
C48 P3 Os2 118.5(4)
C60 P4 C57 109.3(5)
C60 P4 C54 102.0(6)
C57 P4 C54 100.2(5)
C60 P4 Os2 117.8(4)
C57 P4 Os2 114.8(4)
C54 P4 Os2 110.6(4)
C76 P5 C82 102.5(5)
C76 P5 C79 104.9(6)
C82 P5 C79 99.9(6)
C76 P5 Os3 102.2(4)
C82 P5 Os3 125.3(4)
C79 P5 Os3 119.3(4)
C88 P6 C91 110.9(5)
C88 P6 C85 101.6(5)
C91 P6 C85 101.4(5)
C88 P6 Os3 113.8(4)
C91 P6 Os3 117.3(4)
C85 P6 Os3 109.9(4)
C110 P7 C107 107.3(5)
C110 P7 C113 101.7(5)
C107 P7 C113 105.8(5)
C110 P7 Os4 116.8(4)
C107 P7 Os4 104.5(4)
C113 P7 Os4 119.8(4)
C122 P8 C116 103.5(6)
C122 P8 C119 98.4(7)
C116 P8 C119 106.7(6)
C122 P8 Os4 121.5(5)
C116 P8 Os4 110.0(4)
C119 P8 Os4 115.2(4)
C1 N1 B1 119.5(10)
C1 N1 H01 120.2
B1 N1 H01 120.2
C7 N2 B1 133.1(10)
C7 N2 H02 113.5
B1 N2 H02 113.5
C32 N3 B2 117.7(10)
C32 N3 H03 121.1
B2 N3 H03 121.2
C38B N4 B2 147.1(16)
C38B N4 C38A 28.2(10)
B2 N4 C38A 126.8(14)
C38B N4 H04A 92.7
B2 N4 H04A 116.6
C38A N4 H04A 116.6
C38B N4 H04B 106.5
B2 N4 H04B 106.5
C38A N4 H04B 119.8
H04A N4 H04B 29.3
C63 N5 B3 117.5(10)
C63 N5 H05 121.2
B3 N5 H05 121.2
C69A N6 B3 127.2(13)
C69A N6 C69B 13.4(11)
B3 N6 C69B 132.6(14)
C69A N6 H06A 116.4
B3 N6 H06A 116.4
C69B N6 H06A 109.4
C69A N6 H06B 117.3
B3 N6 H06B 113.7
C69B N6 H06B 113.7
H06A N6 H06B 14.7
C94 N7 B4 121.8(11)
C94 N7 H07 119.1
B4 N7 H07 119.1
C100 N8 B4 132.5(11)
C100 N8 H08 113.8
B4 N8 H08 113.8
N1 B1 N2 121.6(10)
N1 B1 Os1 113.2(9)
N2 B1 Os1 125.2(9)
N4 B2 N3 116.1(13)
N4 B2 Os2 130.8(12)
N3 B2 Os2 113.0(8)
N5 B3 N6 117.6(11)
N5 B3 Os3 114.5(9)
N6 B3 Os3 127.9(11)
N8 B4 N7 120.9(11)
N8 B4 Os4 127.2(9)
N7 B4 Os4 111.6(9)
C6 C1 N1 123.2(10)
C6 C1 C2 121.8(11)
N1 C1 C2 114.9(10)
C1 C2 C3 115.9(11)
C1 C2 Os1 113.0(8)
C3 C2 Os1 131.0(9)
C4 C3 C2 121.1(12)
C4 C3 H3 119.4
C2 C3 H3 119.4
C5 C4 C3 121.2(12)
C5 C4 H4 119.4
C3 C4 H4 119.4
C4 C5 C6 119.2(11)
C4 C5 H5 120.4
C6 C5 H5 120.4
C1 C6 C5 120.7(11)
C1 C6 H6 119.7
C5 C6 H6 119.7
C12 C7 C8 117.9(10)
C12 C7 N2 123.9(11)
C8 C7 N2 118.1(10)
C7 C8 C9 121.1(11)
C7 C8 H8 119.5
C9 C8 H8 119.5
C10 C9 C8 120.3(12)
C10 C9 H9 119.8
C8 C9 H9 119.8
C9 C10 C11 119.6(11)
C9 C10 H10 120.2
C11 C10 H10 120.2
C12 C11 C10 120.0(12)
C12 C11 H11 120.0
C10 C11 H11 120.0
C11 C12 C7 120.9(12)
C11 C12 H12 119.5
C7 C12 H12 119.5
O1 C13 Os1 172.8(10)
C16 C14 C15 112.5(10)
C16 C14 P1 111.9(8)
C15 C14 P1 116.5(8)
C16 C14 H14 104.9
C15 C14 H14 104.9
P1 C14 H14 104.9
C14 C15 H15A 109.5
C14 C15 H15B 109.5
H15A C15 H15B 109.5
C14 C15 H15C 109.5
H15A C15 H15C 109.5
H15B C15 H15C 109.5
C14 C16 H16A 109.5
C14 C16 H16B 109.5
H16A C16 H16B 109.5
C14 C16 H16C 109.5
H16A C16 H16C 109.5
H16B C16 H16C 109.5
C18 C17 C19 109.7(10)
C18 C17 P1 113.5(8)
C19 C17 P1 117.3(9)
C18 C17 H17 105.1
C19 C17 H17 105.1
P1 C17 H17 105.1
C17 C18 H18A 109.5
C17 C18 H18B 109.5
H18A C18 H18B 109.5
C17 C18 H18C 109.5
H18A C18 H18C 109.5
H18B C18 H18C 109.5
C17 C19 H19A 109.5
C17 C19 H19B 109.5
H19A C19 H19B 109.5
C17 C19 H19C 109.5
H19A C19 H19C 109.5
H19B C19 H19C 109.5
C22 C20 C21 112.5(11)
C22 C20 P1 114.8(8)
C21 C20 P1 108.8(8)
C22 C20 H20 106.7
C21 C20 H20 106.7
P1 C20 H20 106.7
C20 C21 H21A 109.5
C20 C21 H21B 109.5
H21A C21 H21B 109.5
C20 C21 H21C 109.5
H21A C21 H21C 109.5
H21B C21 H21C 109.5
C20 C22 H22A 109.5
C20 C22 H22B 109.5
H22A C22 H22B 109.5
C20 C22 H22C 109.5
H22A C22 H22C 109.5
H22B C22 H22C 109.5
C24 C23 C25 110.7(10)
C24 C23 P2 112.3(9)
C25 C23 P2 117.7(9)
C24 C23 H23 105.0
C25 C23 H23 105.0
P2 C23 H23 105.0
C23 C24 H24A 109.5
C23 C24 H24B 109.5
H24A C24 H24B 109.5
C23 C24 H24C 109.5
H24A C24 H24C 109.5
H24B C24 H24C 109.5
C23 C25 H25A 109.5
C23 C25 H25B 109.5
H25A C25 H25B 109.5
C23 C25 H25C 109.5
H25A C25 H25C 109.5
H25B C25 H25C 109.5
C28 C26 C27 111.4(11)
C28 C26 P2 112.3(9)
C27 C26 P2 111.3(9)
C28 C26 H26 107.2
C27 C26 H26 107.2
P2 C26 H26 107.2
C26 C27 H27A 109.5
C26 C27 H27B 109.5
H27A C27 H27B 109.5
C26 C27 H27C 109.5
H27A C27 H27C 109.5
H27B C27 H27C 109.5
C26 C28 H28A 109.5
C26 C28 H28B 109.5
H28A C28 H28B 109.5
C26 C28 H28C 109.5
H28A C28 H28C 109.5
H28B C28 H28C 109.5
C30 C29 C31 108.6(9)
C30 C29 P2 113.1(8)
C31 C29 P2 119.0(9)
C30 C29 H29 105.0
C31 C29 H29 105.0
P2 C29 H29 105.0
C29 C30 H30A 109.5
C29 C30 H30B 109.5
H30A C30 H30B 109.5
C29 C30 H30C 109.5
H30A C30 H30C 109.5
H30B C30 H30C 109.5
C29 C31 H31A 109.5
C29 C31 H31B 109.5
H31A C31 H31B 109.5
C29 C31 H31C 109.5
H31A C31 H31C 109.5
H31B C31 H31C 109.5
N3 C32 C37 122.0(11)
N3 C32 C33 115.4(11)
C37 C32 C33 122.6(11)
C32 C33 C34 115.0(11)
C32 C33 Os2 114.2(9)
C34 C33 Os2 130.8(8)
C35 C34 C33 122.5(11)
C35 C34 H34 118.7
C33 C34 H34 118.7
C36 C35 C34 121.0(13)
C36 C35 H35 119.5
C34 C35 H35 119.5
C35 C36 C37 119.1(13)
C35 C36 H36 120.4
C37 C36 H36 120.4
C36 C37 C32 119.7(12)
C36 C37 H37 120.2
C32 C37 H37 120.2
C39A C38A C43A 120.0
C39A C38A N4 113.6(12)
C43A C38A N4 126.4(12)
C38A C39A C40A 120.0
C38A C39A H39A 120.0
C40A C39A H39A 120.0
C41A C40A C39A 120.0
C41A C40A H40A 120.0
C39A C40A H40A 120.0
C42A C41A C40A 120.0
C42A C41A H41A 120.0
C40A C41A H41A 120.0
C41A C42A C43A 120.0
C41A C42A H42A 120.0
C43A C42A H42A 120.0
C42A C43A C38A 120.0
C42A C43A H43A 120.0
C38A C43A H43A 120.0
N4 C38B C39B 135.2(14)
N4 C38B C43B 103.6(15)
C39B C38B C43B 120.0
C38B C39B C40B 120.0
C38B C39B H39B 120.0
C40B C39B H39B 120.0
C39B C40B C41B 120.0
C39B C40B H40B 120.0
C41B C40B H40B 120.0
C42B C41B C40B 120.0
C42B C41B H41B 120.0
C40B C41B H41B 120.0
C41B C42B C43B 120.0
C41B C42B H42B 120.0
C43B C42B H42B 120.0
C42B C43B C38B 120.0
C42B C43B H43B 120.0
C38B C43B H43B 120.0
O2 C44 Os2 174.4(14)
C47 C45 C46 111.8(10)
C47 C45 P3 110.2(8)
C46 C45 P3 116.6(8)
C47 C45 H45 105.8
C46 C45 H45 105.8
P3 C45 H45 105.8
C45 C46 H46A 109.5
C45 C46 H46B 109.5
H46A C46 H46B 109.5
C45 C46 H46C 109.5
H46A C46 H46C 109.5
H46B C46 H46C 109.5
C45 C47 H47A 109.5
C45 C47 H47B 109.5
H47A C47 H47B 109.5
C45 C47 H47C 109.5
H47A C47 H47C 109.5
H47B C47 H47C 109.5
C49 C48 C50 108.6(10)
C49 C48 P3 114.6(9)
C50 C48 P3 110.9(9)
C49 C48 H48 107.5
C50 C48 H48 107.5
P3 C48 H48 107.5
C48 C49 H49A 109.5
C48 C49 H49B 109.5
H49A C49 H49B 109.5
C48 C49 H49C 109.5
H49A C49 H49C 109.5
H49B C49 H49C 109.5
C48 C50 H50A 109.5
C48 C50 H50B 109.5
H50A C50 H50B 109.5
C48 C50 H50C 109.5
H50A C50 H50C 109.5
H50B C50 H50C 109.5
C53 C51 C52 108.9(11)
C53 C51 P3 114.9(9)
C52 C51 P3 113.6(9)
C53 C51 H51 106.3
C52 C51 H51 106.3
P3 C51 H51 106.3
C51 C52 H52A 109.5
C51 C52 H52B 109.5
H52A C52 H52B 109.5
C51 C52 H52C 109.5
H52A C52 H52C 109.5
H52B C52 H52C 109.5
C51 C53 H53A 109.5
C51 C53 H53B 109.5
H53A C53 H53B 109.5
C51 C53 H53C 109.5
H53A C53 H53C 109.5
H53B C53 H53C 109.5
C55 C54 C56 110.8(10)
C55 C54 P4 111.6(9)
C56 C54 P4 111.1(8)
C55 C54 H54 107.7
C56 C54 H54 107.7
P4 C54 H54 107.7
C54 C55 H55A 109.5
C54 C55 H55B 109.5
H55A C55 H55B 109.5
C54 C55 H55C 109.5
H55A C55 H55C 109.5
H55B C55 H55C 109.5
C54 C56 H56A 109.5
C54 C56 H56B 109.5
H56A C56 H56B 109.5
C54 C56 H56C 109.5
H56A C56 H56C 109.5
H56B C56 H56C 109.5
C59 C57 C58 110.1(10)
C59 C57 P4 116.7(8)
C58 C57 P4 112.7(8)
C59 C57 H57 105.5
C58 C57 H57 105.5
P4 C57 H57 105.5
C57 C58 H58A 109.5
C57 C58 H58B 109.5
H58A C58 H58B 109.5
C57 C58 H58C 109.5
H58A C58 H58C 109.5
H58B C58 H58C 109.5
C57 C59 H59A 109.5
C57 C59 H59B 109.5
H59A C59 H59B 109.5
C57 C59 H59C 109.5
H59A C59 H59C 109.5
H59B C59 H59C 109.5
C61 C60 C62 109.0(10)
C61 C60 P4 118.4(9)
C62 C60 P4 113.5(8)
C61 C60 H60 104.9
C62 C60 H60 104.9
P4 C60 H60 104.9
C60 C61 H61A 109.5
C60 C61 H61B 109.5
H61A C61 H61B 109.5
C60 C61 H61C 109.5
H61A C61 H61C 109.5
H61B C61 H61C 109.5
C60 C62 H62A 109.5
C60 C62 H62B 109.5
H62A C62 H62B 109.5
C60 C62 H62C 109.5
H62A C62 H62C 109.5
H62B C62 H62C 109.5
C68 C63 N5 123.7(12)
C68 C63 C64 121.8(12)
N5 C63 C64 114.5(11)
C65 C64 C63 116.0(11)
C65 C64 Os3 130.3(8)
C63 C64 Os3 113.7(8)
C66 C65 C64 122.1(11)
C66 C65 H65 119.0
C64 C65 H65 119.0
C65 C66 C67 119.2(12)
C65 C66 H66 120.4
C67 C66 H66 120.4
C68 C67 C66 119.2(11)
C68 C67 H67 120.4
C66 C67 H67 120.4
C63 C68 C67 121.6(12)
C63 C68 H68 119.2
C67 C68 H68 119.2
C70A C69A C74A 120.0
C70A C69A N6 120.5(12)
C74A C69A N6 119.4(12)
C69A C70A C71A 120.0
C69A C70A H70A 120.0
C71A C70A H70A 120.0
C70A C71A C72A 120.0
C70A C71A H71A 120.0
C72A C71A H71A 120.0
C73A C72A C71A 120.0
C73A C72A H72A 120.0
C71A C72A H72A 120.0
C72A C73A C74A 120.0
C72A C73A H73A 120.0
C74A C73A H73A 120.0
C73A C74A C69A 120.0
C73A C74A H74A 120.0
C69A C74A H74A 120.0
C70B C69B C74B 120.0
C70B C69B N6 112.9(14)
C74B C69B N6 127.0(14)
C71B C70B C69B 120.0
C71B C70B H70B 120.0
C69B C70B H70B 120.0
C70B C71B C72B 120.0
C70B C71B H71B 120.0
C72B C71B H71B 120.0
C73B C72B C71B 120.0
C73B C72B H72B 120.0
C71B C72B H72B 120.0
C72B C73B C74B 120.0
C72B C73B H73B 120.0
C74B C73B H73B 120.0
C73B C74B C69B 120.0
C73B C74B H74B 120.0
C69B C74B H74B 120.0
O3 C75 Os3 173.7(11)
C78 C76 C77 113.6(11)
C78 C76 P5 109.8(8)
C77 C76 P5 115.2(9)
C78 C76 H76 105.8
C77 C76 H76 105.8
P5 C76 H76 105.8
C76 C77 H77A 109.5
C76 C77 H77B 109.5
H77A C77 H77B 109.5
C76 C77 H77C 109.5
H77A C77 H77C 109.5
H77B C77 H77C 109.5
C76 C78 H78A 109.5
C76 C78 H78B 109.5
H78A C78 H78B 109.5
C76 C78 H78C 109.5
H78A C78 H78C 109.5
H78B C78 H78C 109.5
C80 C79 C81 107.3(11)
C80 C79 P5 113.2(9)
C81 C79 P5 112.6(9)
C80 C79 H79 107.8
C81 C79 H79 107.8
P5 C79 H79 107.8
C79 C80 H80A 109.5
C79 C80 H80B 109.5
H80A C80 H80B 109.5
C79 C80 H80C 109.5
H80A C80 H80C 109.5
H80B C80 H80C 109.5
C79 C81 H81A 109.5
C79 C81 H81B 109.5
H81A C81 H81B 109.5
C79 C81 H81C 109.5
H81A C81 H81C 109.5
H81B C81 H81C 109.5
C84 C82 C83 109.1(11)
C84 C82 P5 116.1(9)
C83 C82 P5 113.7(8)
C84 C82 H82 105.7
C83 C82 H82 105.7
P5 C82 H82 105.7
C82 C83 H83A 109.5
C82 C83 H83B 109.5
H83A C83 H83B 109.5
C82 C83 H83C 109.5
H83A C83 H83C 109.5
H83B C83 H83C 109.5
C82 C84 H84A 109.5
C82 C84 H84B 109.5
H84A C84 H84B 109.5
C82 C84 H84C 109.5
H84A C84 H84C 109.5
H84B C84 H84C 109.5
C86 C85 C87 109.7(10)
C86 C85 P6 112.9(9)
C87 C85 P6 113.6(8)
C86 C85 H85 106.7
C87 C85 H85 106.7
P6 C85 H85 106.7
C85 C86 H86A 109.5
C85 C86 H86B 109.5
H86A C86 H86B 109.5
C85 C86 H86C 109.5
H86A C86 H86C 109.5
H86B C86 H86C 109.5
C85 C87 H87A 109.5
C85 C87 H87B 109.5
H87A C87 H87B 109.5
C85 C87 H87C 109.5
H87A C87 H87C 109.5
H87B C87 H87C 109.5
C90 C88 C89 108.0(10)
C90 C88 P6 114.2(9)
C89 C88 P6 116.6(9)
C90 C88 H88 105.7
C89 C88 H88 105.7
P6 C88 H88 105.7
C88 C89 H89A 109.5
C88 C89 H89B 109.5
H89A C89 H89B 109.5
C88 C89 H89C 109.5
H89A C89 H89C 109.5
H89B C89 H89C 109.5
C88 C90 H90A 109.5
C88 C90 H90B 109.5
H90A C90 H90B 109.5
C88 C90 H90C 109.5
H90A C90 H90C 109.5
H90B C90 H90C 109.5
C92 C91 C93 108.7(9)
C92 C91 P6 117.9(8)
C93 C91 P6 111.3(8)
C92 C91 H91 106.1
C93 C91 H91 106.1
P6 C91 H91 106.1
C91 C92 H92A 109.5
C91 C92 H92B 109.5
H92A C92 H92B 109.5
C91 C92 H92C 109.5
H92A C92 H92C 109.5
H92B C92 H92C 109.5
C91 C93 H93A 109.5
C91 C93 H93B 109.5
H93A C93 H93B 109.5
C91 C93 H93C 109.5
H93A C93 H93C 109.5
H93B C93 H93C 109.5
C99 C94 N7 123.9(11)
C99 C94 C95 122.8(12)
N7 C94 C95 113.2(10)
C96 C95 C94 114.0(10)
C96 C95 Os4 132.5(9)
C94 C95 Os4 113.5(9)
C97 C96 C95 122.4(12)
C97 C96 H96 118.8
C95 C96 H96 118.8
C98 C97 C96 120.8(14)
C98 C97 H97 119.6
C96 C97 H97 119.6
C97 C98 C99 119.8(12)
C97 C98 H98 120.1
C99 C98 H98 120.1
C94 C99 C98 120.2(12)
C94 C99 H99 119.9
C98 C99 H99 119.9
C101 C100 N8 121.8(10)
C101 C100 C105 117.3(10)
N8 C100 C105 121.0(11)
C100 C101 C102 121.4(11)
C100 C101 H101 119.3
C102 C101 H101 119.3
C103 C102 C101 121.6(12)
C103 C102 H102 119.2
C101 C102 H102 119.2
C104 C103 C102 117.0(11)
C104 C103 H103 121.5
C102 C103 H103 121.5
C105 C104 C103 122.1(11)
C105 C104 H104 118.9
C103 C104 H104 118.9
C104 C105 C100 120.6(12)
C104 C105 H105 119.7
C100 C105 H105 119.7
O4 C106 Os4 172.0(11)
C108 C107 C109 112.3(9)
C108 C107 P7 116.3(8)
C109 C107 P7 109.9(8)
C108 C107 H107 105.8
C109 C107 H107 105.8
P7 C107 H107 105.8
C107 C108 H10A 109.5
C107 C108 H10B 109.5
H10A C108 H10B 109.5
C107 C108 H10C 109.5
H10A C108 H10C 109.5
H10B C108 H10C 109.5
C107 C109 H10D 109.5
C107 C109 H10E 109.5
H10D C109 H10E 109.5
C107 C109 H10F 109.5
H10D C109 H10F 109.5
H10E C109 H10F 109.5
C112 C110 C111 108.8(10)
C112 C110 P7 112.4(8)
C111 C110 P7 113.5(8)
C112 C110 H110 107.3
C111 C110 H110 107.3
P7 C110 H110 107.3
C110 C111 H11A 109.5
C110 C111 H11B 109.5
H11A C111 H11B 109.5
C110 C111 H11C 109.5
H11A C111 H11C 109.5
H11B C111 H11C 109.5
C110 C112 H11D 109.5
C110 C112 H11E 109.5
H11D C112 H11E 109.5
C110 C112 H11F 109.5
H11D C112 H11F 109.5
H11E C112 H11F 109.5
C115 C113 C114 109.1(10)
C115 C113 P7 112.3(8)
C114 C113 P7 116.7(8)
C115 C113 H113 106.0
C114 C113 H113 106.0
P7 C113 H113 106.0
C113 C114 H11G 109.5
C113 C114 H11H 109.5
H11G C114 H11H 109.5
C113 C114 H11I 109.5
H11G C114 H11I 109.5
H11H C114 H11I 109.5
C113 C115 H11J 109.5
C113 C115 H11K 109.5
H11J C115 H11K 109.5
C113 C115 H11L 109.5
H11J C115 H11L 109.5
H11K C115 H11L 109.5
C117 C116 C118 108.9(12)
C117 C116 P8 111.0(9)
C118 C116 P8 117.5(10)
C117 C116 H116 106.2
C118 C116 H116 106.2
P8 C116 H116 106.2
C116 C117 H11M 109.5
C116 C117 H11N 109.5
H11M C117 H11N 109.5
C116 C117 H11O 109.5
H11M C117 H11O 109.5
H11N C117 H11O 109.5
C116 C118 H11P 109.5
C116 C118 H11Q 109.5
H11P C118 H11Q 109.5
C116 C118 H11R 109.5
H11P C118 H11R 109.5
H11Q C118 H11R 109.5
C120 C119 C121 101.7(14)
C120 C119 C125 119.7(18)
C121 C119 C125 19.9(16)
C120 C119 P8 111.7(8)
C121 C119 P8 126.5(14)
C125 C119 P8 108.6(17)
C120 C119 H119 105.0
C121 C119 H119 105.0
C125 C119 H119 105.6
P8 C119 H119 105.0
C120 C119 H130 105.2
C121 C119 H130 104.7
C125 C119 H130 105.2
P8 C119 H130 105.2
H119 C119 H130 0.3
C119 C120 H12A 109.5
C119 C120 H12B 109.5
H12A C120 H12B 109.5
C119 C120 H12C 109.5
H12A C120 H12C 109.5
H12B C120 H12C 109.5
C119 C121 H12D 109.5
C119 C121 H12E 109.5
C119 C121 H12F 109.5
C119 C125 H12G 109.5
C119 C125 H12H 109.5
H12G C125 H12H 109.5
C119 C125 H12I 109.5
H12G C125 H12I 109.5
H12H C125 H12I 109.5
C126 C122 C123 94.2(16)
C126 C122 C124 22.4(12)
C123 C122 C124 116.4(14)
C126 C122 P8 119.0(14)
C123 C122 P8 109.1(10)
C124 C122 P8 109.9(11)
C126 C122 H122 118.9
C123 C122 H122 107.0
C124 C122 H122 107.0
P8 C122 H122 107.0
C126 C122 H126 111.1
C123 C122 H126 111.1
C124 C122 H126 98.9
P8 C122 H126 111.1
H122 C122 H126 8.1
C122 C123 H12P 109.5
C122 C123 H12Q 109.5
H12P C123 H12Q 109.5
C122 C123 H12R 109.5
H12P C123 H12R 109.5
H12Q C123 H12R 109.5
C122 C124 H12J 109.5
C122 C124 H12K 109.5
C122 C124 H12L 109.5
C122 C126 H12M 109.5
C122 C126 H12N 109.5
H12M C126 H12N 109.5
C122 C126 H12O 109.5
H12M C126 H12O 109.5
H12N C126 H12O 109.5

loop_
_geom_bond_atom_site_label_1
_geom_bond_atom_site_label_2
_geom_bond_distance
Os1 C13 1.850(13)
Os1 B1 2.072(13)
Os1 C2 2.161(12)
Os1 P1 2.367(3)
Os1 P2 2.396(3)
Os2 C44 1.830(14)
Os2 B2 2.046(16)
Os2 C33 2.126(12)
Os2 P3 2.377(3)
Os2 P4 2.380(3)
Os3 C75 1.822(15)
Os3 B3 2.036(14)
Os3 C64 2.127(12)
Os3 P5 2.377(3)
Os3 P6 2.385(3)
Os4 C106 1.860(14)
Os4 B4 2.078(14)
Os4 C95 2.157(11)
Os4 P7 2.357(3)
Os4 P8 2.394(3)
P1 C14 1.858(11)
P1 C17 1.868(12)
P1 C20 1.901(12)
P2 C29 1.863(11)
P2 C26 1.870(13)
P2 C23 1.879(12)
P3 C45 1.850(12)
P3 C51 1.870(13)
P3 C48 1.877(13)
P4 C60 1.862(12)
P4 C57 1.863(11)
P4 C54 1.867(12)
P5 C76 1.856(12)
P5 C82 1.861(12)
P5 C79 1.866(14)
P6 C88 1.848(12)
P6 C91 1.856(11)
P6 C85 1.855(12)
P7 C110 1.845(12)
P7 C107 1.858(11)
P7 C113 1.896(12)
P8 C122 1.839(14)
P8 C116 1.869(14)
P8 C119 1.894(14)
N1 C1 1.399(14)
N1 B1 1.428(16)
N1 H01 0.8800
N2 C7 1.416(13)
N2 B1 1.454(17)
N2 H02 0.8800
N3 C32 1.386(14)
N3 B2 1.47(2)
N3 H03 0.8800
N4 C38B 1.388(12)
N4 B2 1.421(16)
N4 C38A 1.468(12)
N4 H04A 0.8800
N4 H04B 0.8800
N5 C63 1.406(16)
N5 B3 1.441(18)
N5 H05 0.8800
N6 C69A 1.404(11)
N6 B3 1.445(17)
N6 C69B 1.446(12)
N6 H06A 0.8800
N6 H06B 0.8800
N7 C94 1.384(16)
N7 B4 1.437(17)
N7 H07 0.8800
N8 C100 1.400(14)
N8 B4 1.423(18)
N8 H08 0.8800
O1 C13 1.192(14)
O2 C44 1.198(15)
O3 C75 1.211(15)
O4 C106 1.169(14)
C1 C6 1.389(15)
C1 C2 1.418(15)
C2 C3 1.433(16)
C3 C4 1.393(17)
C3 H3 0.9500
C4 C5 1.377(18)
C4 H4 0.9500
C5 C6 1.393(17)
C5 H5 0.9500
C6 H6 0.9500
C7 C12 1.389(17)
C7 C8 1.395(16)
C8 C9 1.397(14)
C8 H8 0.9500
C9 C10 1.360(19)
C9 H9 0.9500
C10 C11 1.401(19)
C10 H10 0.9500
C11 C12 1.389(14)
C11 H11 0.9500
C12 H12 0.9500
C14 C16 1.548(15)
C14 C15 1.553(16)
C14 H14 1.0000
C15 H15A 0.9800
C15 H15B 0.9800
C15 H15C 0.9800
C16 H16A 0.9800
C16 H16B 0.9800
C16 H16C 0.9800
C17 C18 1.527(16)
C17 C19 1.564(17)
C17 H17 1.0000
C18 H18A 0.9800
C18 H18B 0.9800
C18 H18C 0.9800
C19 H19A 0.9800
C19 H19B 0.9800
C19 H19C 0.9800
C20 C22 1.521(17)
C20 C21 1.534(16)
C20 H20 1.0000
C21 H21A 0.9800
C21 H21B 0.9800
C21 H21C 0.9800
C22 H22A 0.9800
C22 H22B 0.9800
C22 H22C 0.9800
C23 C24 1.503(17)
C23 C25 1.539(17)
C23 H23 1.0000
C24 H24A 0.9800
C24 H24B 0.9800
C24 H24C 0.9800
C25 H25A 0.9800
C25 H25B 0.9800
C25 H25C 0.9800
C26 C28 1.531(18)
C26 C27 1.561(18)
C26 H26 1.0000
C27 H27A 0.9800
C27 H27B 0.9800
C27 H27C 0.9800
C28 H28A 0.9800
C28 H28B 0.9800
C28 H28C 0.9800
C29 C30 1.524(16)
C29 C31 1.526(16)
C29 H29 1.0000
C30 H30A 0.9800
C30 H30B 0.9800
C30 H30C 0.9800
C31 H31A 0.9800
C31 H31B 0.9800
C31 H31C 0.9800
C32 C37 1.398(17)
C32 C33 1.398(15)
C33 C34 1.403(15)
C34 C35 1.387(15)
C34 H34 0.9500
C35 C36 1.353(19)
C35 H35 0.9500
C36 C37 1.39(2)
C36 H36 0.9500
C37 H37 0.9500
C38A C39A 1.3900
C38A C43A 1.3900
C39A C40A 1.3900
C39A H39A 0.9500
C40A C41A 1.3900
C40A H40A 0.9500
C41A C42A 1.3900
C41A H41A 0.9500
C42A C43A 1.3900
C42A H42A 0.9500
C43A H43A 0.9500
C38B C39B 1.3900
C38B C43B 1.3900
C39B C40B 1.3900
C39B H39B 0.9500
C40B C41B 1.3900
C40B H40B 0.9500
C41B C42B 1.3900
C41B H41B 0.9500
C42B C43B 1.3900
C42B H42B 0.9500
C43B H43B 0.9500
C45 C47 1.510(17)
C45 C46 1.522(16)
C45 H45 1.0000
C46 H46A 0.9800
C46 H46B 0.9800
C46 H46C 0.9800
C47 H47A 0.9800
C47 H47B 0.9800
C47 H47C 0.9800
C48 C49 1.498(16)
C48 C50 1.572(17)
C48 H48 1.0000
C49 H49A 0.9800
C49 H49B 0.9800
C49 H49C 0.9800
C50 H50A 0.9800
C50 H50B 0.9800
C50 H50C 0.9800
C51 C53 1.536(17)
C51 C52 1.555(18)
C51 H51 1.0000
C52 H52A 0.9800
C52 H52B 0.9800
C52 H52C 0.9800
C53 H53A 0.9800
C53 H53B 0.9800
C53 H53C 0.9800
C54 C55 1.506(17)
C54 C56 1.530(15)
C54 H54 1.0000
C55 H55A 0.9800
C55 H55B 0.9800
C55 H55C 0.9800
C56 H56A 0.9800
C56 H56B 0.9800
C56 H56C 0.9800
C57 C59 1.521(15)
C57 C58 1.566(18)
C57 H57 1.0000
C58 H58A 0.9800
C58 H58B 0.9800
C58 H58C 0.9800
C59 H59A 0.9800
C59 H59B 0.9800
C59 H59C 0.9800
C60 C61 1.506(17)
C60 C62 1.528(16)
C60 H60 1.0000
C61 H61A 0.9800
C61 H61B 0.9800
C61 H61C 0.9800
C62 H62A 0.9800
C62 H62B 0.9800
C62 H62C 0.9800
C63 C68 1.371(17)
C63 C64 1.426(16)
C64 C65 1.422(15)
C65 C66 1.406(16)
C65 H65 0.9500
C66 C67 1.412(18)
C66 H66 0.9500
C67 C68 1.385(18)
C67 H67 0.9500
C68 H68 0.9500
C69A C70A 1.3900
C69A C74A 1.3900
C70A C71A 1.3900
C70A H70A 0.9500
C71A C72A 1.3900
C71A H71A 0.9500
C72A C73A 1.3900
C72A H72A 0.9500
C73A C74A 1.3900
C73A H73A 0.9500
C74A H74A 0.9500
C69B C70B 1.3900
C69B C74B 1.3900
C70B C71B 1.3900
C70B H70B 0.9500
C71B C72B 1.3900
C71B H71B 0.9500
C72B C73B 1.3900
C72B H72B 0.9500
C73B C74B 1.3900
C73B H73B 0.9500
C74B H74B 0.9500
C76 C78 1.533(16)
C76 C77 1.546(16)
C76 H76 1.0000
C77 H77A 0.9800
C77 H77B 0.9800
C77 H77C 0.9800
C78 H78A 0.9800
C78 H78B 0.9800
C78 H78C 0.9800
C79 C80 1.508(18)
C79 C81 1.552(17)
C79 H79 1.0000
C80 H80A 0.9800
C80 H80B 0.9800
C80 H80C 0.9800
C81 H81A 0.9800
C81 H81B 0.9800
C81 H81C 0.9800
C82 C84 1.520(17)
C82 C83 1.554(16)
C82 H82 1.0000
C83 H83A 0.9800
C83 H83B 0.9800
C83 H83C 0.9800
C84 H84A 0.9800
C84 H84B 0.9800
C84 H84C 0.9800
C85 C86 1.540(16)
C85 C87 1.547(16)
C85 H85 1.0000
C86 H86A 0.9800
C86 H86B 0.9800
C86 H86C 0.9800
C87 H87A 0.9800
C87 H87B 0.9800
C87 H87C 0.9800
C88 C90 1.525(18)
C88 C89 1.570(16)
C88 H88 1.0000
C89 H89A 0.9800
C89 H89B 0.9800
C89 H89C 0.9800
C90 H90A 0.9800
C90 H90B 0.9800
C90 H90C 0.9800
C91 C92 1.548(15)
C91 C93 1.563(15)
C91 H91 1.0000
C92 H92A 0.9800
C92 H92B 0.9800
C92 H92C 0.9800
C93 H93A 0.9800
C93 H93B 0.9800
C93 H93C 0.9800
C94 C99 1.383(16)
C94 C95 1.433(16)
C95 C96 1.428(17)
C96 C97 1.396(16)
C96 H96 0.9500
C97 C98 1.360(19)
C97 H97 0.9500
C98 C99 1.392(18)
C98 H98 0.9500
C99 H99 0.9500
C100 C101 1.379(16)
C100 C105 1.410(15)
C101 C102 1.386(16)
C101 H101 0.9500
C102 C103 1.385(16)
C102 H102 0.9500
C103 C104 1.385(17)
C103 H103 0.9500
C104 C105 1.375(15)
C104 H104 0.9500
C105 H105 0.9500
C107 C108 1.530(16)
C107 C109 1.544(15)
C107 H107 1.0000
C108 H10A 0.9800
C108 H10B 0.9800
C108 H10C 0.9800
C109 H10D 0.9800
C109 H10E 0.9800
C109 H10F 0.9800
C110 C112 1.513(16)
C110 C111 1.546(15)
C110 H110 1.0000
C111 H11A 0.9800
C111 H11B 0.9800
C111 H11C 0.9800
C112 H11D 0.9800
C112 H11E 0.9800
C112 H11F 0.9800
C113 C115 1.532(17)
C113 C114 1.552(15)
C113 H113 1.0000
C114 H11G 0.9800
C114 H11H 0.9800
C114 H11I 0.9800
C115 H11J 0.9800
C115 H11K 0.9800
C115 H11L 0.9800
C116 C117 1.547(19)
C116 C118 1.576(18)
C116 H116 1.0000
C117 H11M 0.9800
C117 H11N 0.9800
C117 H11O 0.9800
C118 H11P 0.9800
C118 H11Q 0.9800
C118 H11R 0.9800
C119 C120 1.51(2)
C119 C121 1.541(10)
C119 C125 1.546(10)
C119 H119 1.0000
C119 H130 1.0000
C120 H12A 0.9800
C120 H12B 0.9800
C120 H12C 0.9800
C121 H12D 0.9800
C121 H12E 0.9800
C121 H12F 0.9800
C125 H12G 0.9800
C125 H12H 0.9800
C125 H12I 0.9800
C122 C126 1.535(10)
C122 C123 1.55(2)
C122 C124 1.556(9)
C122 H122 1.0000
C122 H126 1.0000
C123 H12P 0.9800
C123 H12Q 0.9800
C123 H12R 0.9800
C124 H12J 0.9800
C124 H12K 0.9800
C124 H12L 0.9800
C126 H12M 0.9800
C126 H12N 0.9800
C126 H12O 0.9800
